data_4308336
loop_
_publ_author_name
'Nail M. Shavaleev'
'Gianluca Accorsi'
'Dalia Virgili'
'Z\"oe R. Bell'
'Theodore Lazarides'
'Giuseppe Calogero'
'Nicola Armaroli'
'Michael D. Ward'

_publ_contact_author
; 
        Prof. Mike Ward
        Department of Chemistry
        University of Sheffield
        SHEFFIELD
        S3 7HF
;
_publ_contact_author_email m.d.ward@sheffield.ac.uk
_publ_contact_author_fax '0114 2229346'
_publ_section_title
;
Syntheses and Crystal Structures of Dinuclear Complexes Containing d-Block
and f-Block Luminophores. Sensitization of NIR Luminescence from Yb(III),
Nd(III), and Er(III) Centers by Energy Transfer from Re(I)- and
Pt(II)-Bipyrimidine Metal Centers
;
_journal_name_full 'Inorganic Chemistry'
_journal_page_first 61
_journal_page_last 72
_journal_paper_doi 10.1021/ic048875s
_journal_volume 44
_journal_year 2005
_chemical_formula_moiety 'C41 H17 F24 N4 Nd O7 Pt, C6 H6'
_chemical_formula_sum 'C47 H23 F24 N4 Nd O7 Pt'
_chemical_formula_weight 1551.02
_chemical_name_systematic
; 
 ? 
;
_space_group_IT_number 2
_symmetry_cell_setting triclinic
_symmetry_space_group_name_Hall '-P 1'
_symmetry_space_group_name_H-M 'P -1'
_atom_sites_solution_hydrogens geom
_atom_sites_solution_primary direct
_atom_sites_solution_secondary difmap
_audit_creation_method SHELXL-97
_cell_angle_alpha 90.358(12)
_cell_angle_beta 95.917(12)
_cell_angle_gamma 103.55(2)
_cell_formula_units_Z 4
_cell_length_a 11.325(3)
_cell_length_b 20.578(3)
_cell_length_c 23.106(4)
_cell_measurement_reflns_used 136
_cell_measurement_temperature 100(2)
_cell_volume 5204.4(19)
_computing_cell_refinement 'Bruker SAINT (Bruker, 1998)'
_computing_data_collection 'Bruker SMART (Bruker, 1998)'
_computing_data_reduction 'Bruker SHELXTL (Bruker, 1998)'
_computing_molecular_graphics 'Bruker SHELXTL (Bruker, 1998)'
_computing_publication_material 'Bruker SHELXTL (Bruker, 1998)'
_computing_structure_refinement 'Bruker SHELXTL (Bruker, 1998)'
_computing_structure_solution 'Bruker SHELXTL (Bruker, 1998)'
_diffrn_ambient_temperature 100(2)
_diffrn_detector_area_resol_mean 8.5
_diffrn_measured_fraction_theta_full 0.996
_diffrn_measured_fraction_theta_max 0.996
_diffrn_measurement_device_type 'CCD area detector'
_diffrn_measurement_method '\w rotation with narrow frames'
_diffrn_radiation_monochromator graphite
_diffrn_radiation_source 'fine-focus sealed tube'
_diffrn_radiation_type MoK\a
_diffrn_radiation_wavelength 0.71073
_diffrn_reflns_av_R_equivalents 0.0897
_diffrn_reflns_av_sigmaI/netI 0.1151
_diffrn_reflns_limit_h_max 14
_diffrn_reflns_limit_h_min -14
_diffrn_reflns_limit_k_max 26
_diffrn_reflns_limit_k_min -26
_diffrn_reflns_limit_l_max 29
_diffrn_reflns_limit_l_min -29
_diffrn_reflns_number 58809
_diffrn_reflns_theta_full 27.48
_diffrn_reflns_theta_max 27.48
_diffrn_reflns_theta_min 1.77
_diffrn_standards_decay_% 0
_diffrn_standards_number 0
_exptl_absorpt_coefficient_mu 3.812
_exptl_absorpt_correction_T_max 0.56
_exptl_absorpt_correction_T_min 0.22
_exptl_absorpt_correction_type multi-scan
_exptl_absorpt_process_details 'SADABS (Sheldrick, 1996)'
_exptl_crystal_colour red
_exptl_crystal_density_diffrn 1.980
_exptl_crystal_density_method 'not measured'
_exptl_crystal_description block
_exptl_crystal_F_000 2972
_exptl_crystal_size_max 0.4
_exptl_crystal_size_mid 0.3
_exptl_crystal_size_min 0.15
_refine_diff_density_max 4.125
_refine_diff_density_min -1.726
_refine_diff_density_rms 0.229
_refine_ls_extinction_method none
_refine_ls_goodness_of_fit_ref 1.072
_refine_ls_hydrogen_treatment mixed
_refine_ls_matrix_type fullcycle
_refine_ls_number_parameters 1454
_refine_ls_number_reflns 23763
_refine_ls_number_restraints 0
_refine_ls_restrained_S_all 1.072
_refine_ls_R_factor_all 0.0894
_refine_ls_R_factor_gt 0.0684
_refine_ls_shift/su_max 0.012
_refine_ls_shift/su_mean 0.000
_refine_ls_structure_factor_coef Fsqd
_refine_ls_weighting_details 'calc w=1/[\s^2^(Fo^2^)+(0.0439P)^2^+22.5858P] where P=(Fo^2^+2Fc^2^)/3'
_refine_ls_weighting_scheme calc
_refine_ls_wR_factor_gt 0.1549
_refine_ls_wR_factor_ref 0.1661
_reflns_number_gt 18309
_reflns_number_total 23763
_reflns_threshold_expression >2\s(I)
_cod_data_source_file ic048875ssi20040816_105512_5.cif
_cod_data_source_block baths
_cod_depositor_comments
;
The following automatic conversions were performed:
'_symmetry_cell_setting' value 'Triclinic' changed to 'triclinic'
according to '/home/saulius/struct/CIF-dictionaries/cif_core.dic'
dictionary named 'cif_core.dic' version 2.4.1 from 2010-06-29.

Automatic conversion script
Id: cif_fix_enum 1527 2010-12-29 10:47:43Z saulius 
;
_cod_original_cell_volume 5204.3(19)
_cod_database_code 4308336

loop_
_symmetry_equiv_pos_as_xyz
'x, y, z'
'-x, -y, -z'

loop_
_atom_site_label
_atom_site_type_symbol
_atom_site_fract_x
_atom_site_fract_y
_atom_site_fract_z
_atom_site_U_iso_or_equiv
_atom_site_adp_type
_atom_site_occupancy
_atom_site_symmetry_multiplicity
_atom_site_calc_flag
_atom_site_refinement_flags
_atom_site_disorder_assembly
_atom_site_disorder_group
Nd1 Nd 1.00365(4) 0.25945(2) 0.365192(19) 0.02251(10) Uani 1 1 d . . .
Pt1 Pt 0.83551(3) 0.499752(16) 0.477878(14) 0.02052(8) Uani 1 1 d . . .
F391 F 0.7222(7) 0.9094(4) 0.3428(3) 0.0602(19) Uani 1 1 d . . .
F392 F 0.9153(7) 0.9399(3) 0.3379(3) 0.0597(19) Uani 1 1 d . . .
F393 F 0.7962(9) 0.8825(4) 0.2681(3) 0.070(2) Uani 1 1 d . . .
F491 F 0.2760(10) 0.4904(5) 0.7552(5) 0.113(4) Uani 1 1 d . . .
F492 F 0.2436(6) 0.5728(5) 0.7078(3) 0.077(3) Uani 1 1 d . . .
F493 F 0.3774(6) 0.5882(4) 0.7812(3) 0.066(2) Uani 1 1 d . . .
F531 F 1.0595(8) 0.0515(4) 0.4456(4) 0.077(2) Uani 1 1 d . . .
F532 F 1.1908(9) 0.0264(4) 0.3959(4) 0.082(3) Uani 1 1 d . . .
F533 F 1.2461(9) 0.0940(4) 0.4713(4) 0.083(3) Uani 1 1 d . . .
F561 F 1.3004(9) 0.1469(4) 0.2297(4) 0.085(3) Uani 1 1 d . . .
F562 F 1.3108(7) 0.2537(4) 0.2246(3) 0.073(2) Uani 1 1 d . . .
F563 F 1.1407(8) 0.1832(5) 0.1990(3) 0.088(3) Uani 1 1 d . . .
F631 F 1.0729(11) 0.3390(6) 0.1681(5) 0.122(4) Uiso 1 1 d . . .
F632 F 0.8843(9) 0.3308(5) 0.1296(4) 0.087(3) Uiso 1 1 d . . .
F633 F 0.9878(12) 0.4102(7) 0.1819(5) 0.129(4) Uiso 1 1 d . . .
F661 F 0.5505(7) 0.2791(4) 0.2966(3) 0.059(2) Uani 1 1 d . . .
F662 F 0.5744(7) 0.1793(4) 0.3055(4) 0.069(2) Uani 1 1 d . . .
F663 F 0.5555(7) 0.2211(6) 0.2195(3) 0.102(4) Uani 1 1 d . . .
F731 F 0.6544(7) 0.1015(4) 0.4563(3) 0.064(2) Uani 1 1 d . . .
F732 F 0.8246(7) 0.0876(4) 0.4972(3) 0.066(2) Uani 1 1 d . . .
F733 F 0.7118(10) 0.0129(4) 0.4390(4) 0.088(3) Uani 1 1 d . . .
F761 F 0.7507(8) 0.0140(5) 0.2403(4) 0.082(3) Uiso 1 1 d . . .
F762 F 0.8079(12) 0.1015(7) 0.1989(6) 0.127(4) Uiso 1 1 d . . .
F763 F 0.9272(10) 0.0441(5) 0.2328(5) 0.101(3) Uiso 1 1 d . . .
O1 O 1.1891(6) 0.3219(3) 0.4286(3) 0.0263(14) Uani 1 1 d . . .
O51 O 1.1146(7) 0.1796(4) 0.4114(3) 0.0389(17) Uani 1 1 d . . .
O57 O 1.1754(6) 0.2490(4) 0.3142(3) 0.0398(17) Uani 1 1 d . . .
O61 O 0.9983(7) 0.3108(4) 0.2713(3) 0.0389(17) Uani 1 1 d . . .
O67 O 0.7957(6) 0.2644(4) 0.3290(3) 0.0339(16) Uani 1 1 d . . .
O71 O 0.8726(7) 0.1731(3) 0.4112(3) 0.0353(16) Uani 1 1 d . . .
O77 O 0.9301(6) 0.1654(3) 0.2970(3) 0.0281(14) Uani 1 1 d . . .
N11 N 0.9042(6) 0.3092(3) 0.4565(3) 0.0205(15) Uani 1 1 d . . .
N13 N 0.8352(6) 0.4006(3) 0.4933(3) 0.0208(15) Uani 1 1 d . . .
N21 N 1.0077(6) 0.3916(3) 0.3721(3) 0.0198(14) Uani 1 1 d . . .
N23 N 0.9326(6) 0.4791(4) 0.4127(3) 0.0207(15) Uani 1 1 d . . .
C12 C 0.8931(7) 0.3710(4) 0.4553(3) 0.0204(17) Uani 1 1 d . . .
C14 C 0.7866(8) 0.3631(5) 0.5360(4) 0.0262(19) Uani 1 1 d . . .
H14A H 0.7469 0.3815 0.5629 0.031 Uiso 1 1 calc R . .
C15 C 0.7946(9) 0.2983(5) 0.5402(4) 0.029(2) Uani 1 1 d . . .
H15A H 0.7606 0.2720 0.5697 0.035 Uiso 1 1 calc R . .
C16 C 0.8548(9) 0.2724(5) 0.4997(4) 0.029(2) Uani 1 1 d . . .
H16A H 0.8612 0.2282 0.5024 0.035 Uiso 1 1 calc R . .
C22 C 0.9475(8) 0.4158(4) 0.4106(3) 0.0230(18) Uani 1 1 d . . .
C25 C 1.0527(9) 0.5009(5) 0.3341(4) 0.029(2) Uani 1 1 d . . .
H25A H 1.0921 0.5305 0.3080 0.035 Uiso 1 1 calc R . .
C24 C 0.9850(9) 0.5214(5) 0.3734(4) 0.029(2) Uani 1 1 d . . .
H26A H 0.9752 0.5650 0.3729 0.035 Uiso 1 1 calc R . .
C26 C 1.0605(8) 0.4348(5) 0.3344(4) 0.027(2) Uani 1 1 d . . .
H26B H 1.1043 0.4200 0.3072 0.033 Uiso 1 1 calc R . .
C31 C 0.8431(8) 0.5909(4) 0.4550(4) 0.0238(18) Uani 1 1 d . . .
C32 C 0.8503(8) 0.6466(5) 0.4356(3) 0.0245(19) Uani 1 1 d . . .
C33 C 0.8512(8) 0.7086(4) 0.4092(4) 0.0226(18) Uani 1 1 d . . .
C34 C 0.8668(10) 0.7682(5) 0.4416(4) 0.035(2) Uani 1 1 d . . .
H34A H 0.8818 0.7688 0.4820 0.042 Uiso 1 1 calc R . .
C35 C 0.8599(9) 0.8266(5) 0.4130(4) 0.031(2) Uani 1 1 d . . .
H35A H 0.8725 0.8663 0.4346 0.038 Uiso 1 1 calc R . .
C36 C 0.8352(9) 0.8272(5) 0.3540(4) 0.028(2) Uani 1 1 d . . .
C37 C 0.8220(10) 0.7670(5) 0.3220(4) 0.036(2) Uani 1 1 d . . .
H37A H 0.8069 0.7667 0.2816 0.044 Uiso 1 1 calc R . .
C38 C 0.8307(9) 0.7104(5) 0.3483(4) 0.031(2) Uani 1 1 d . . .
H38A H 0.8231 0.6716 0.3260 0.037 Uiso 1 1 calc R . .
C39 C 0.8175(11) 0.8887(5) 0.3258(5) 0.040(3) Uani 1 1 d . . .
C41 C 0.7379(8) 0.5132(4) 0.5395(4) 0.0228(18) Uani 1 1 d . . .
C42 C 0.6750(8) 0.5212(4) 0.5772(4) 0.0241(18) Uani 1 1 d . . .
C43 C 0.5911(8) 0.5273(5) 0.6187(4) 0.0244(18) Uani 1 1 d . . .
C44 C 0.6220(8) 0.5758(4) 0.6641(4) 0.0250(19) Uani 1 1 d . . .
H44A H 0.6998 0.6041 0.6683 0.030 Uiso 1 1 calc R . .
C45 C 0.5417(8) 0.5827(5) 0.7019(4) 0.0257(19) Uani 1 1 d . . .
H45A H 0.5643 0.6156 0.7313 0.031 Uiso 1 1 calc R . .
C46 C 0.4251(8) 0.5403(5) 0.6966(4) 0.0255(19) Uani 1 1 d . . .
C47 C 0.3924(9) 0.4917(5) 0.6519(4) 0.033(2) Uani 1 1 d . . .
H47A H 0.3146 0.4634 0.6479 0.039 Uiso 1 1 calc R . .
C48 C 0.4749(10) 0.4853(5) 0.6135(4) 0.032(2) Uani 1 1 d . . .
H48A H 0.4524 0.4526 0.5838 0.039 Uiso 1 1 calc R . .
C49 C 0.3323(11) 0.5487(7) 0.7357(5) 0.049(3) Uani 1 1 d . . .
C52 C 1.1566(9) 0.1362(5) 0.3883(4) 0.034(2) Uani 1 1 d . . .
C53 C 1.1635(13) 0.0753(7) 0.4250(5) 0.053(3) Uani 1 1 d . . .
C54 C 1.1992(11) 0.1385(6) 0.3334(5) 0.047(3) Uani 1 1 d . . .
H54A H 1.2243 0.1021 0.3191 0.056 Uiso 1 1 calc R . .
C55 C 1.2041(10) 0.1958(6) 0.2995(5) 0.045(3) Uani 1 1 d . . .
C56 C 1.2411(12) 0.1944(7) 0.2389(6) 0.060(4) Uani 1 1 d . . .
C62 C 0.9194(11) 0.3081(5) 0.2296(4) 0.042(3) Uani 1 1 d . . .
C64 C 0.7938(11) 0.2836(5) 0.2278(4) 0.039(3) Uani 1 1 d . . .
H64A H 0.7443 0.2816 0.1928 0.047 Uiso 1 1 calc R . .
C65 C 0.7420(9) 0.2620(5) 0.2789(4) 0.034(2) Uani 1 1 d . . .
C66 C 0.6044(12) 0.2343(8) 0.2744(5) 0.060(4) Uani 1 1 d . . .
C72 C 0.8161(10) 0.1136(5) 0.3986(5) 0.035(2) Uani 1 1 d . . .
C73 C 0.7511(12) 0.0775(5) 0.4491(5) 0.047(3) Uani 1 1 d . . .
C74 C 0.8049(10) 0.0811(5) 0.3451(4) 0.037(2) Uani 1 1 d . . .
H74A H 0.7579 0.0374 0.3405 0.044 Uiso 1 1 calc R . .
C75 C 0.8599(9) 0.1103(5) 0.2986(4) 0.031(2) Uani 1 1 d . . .
C76 C 0.8409(13) 0.0717(5) 0.2399(6) 0.057(4) Uani 1 1 d . . .
Nd2 Nd 0.32106(4) 0.72605(2) 0.097319(18) 0.01771(9) Uani 1 1 d . . .
Pt2 Pt 0.60251(3) 0.971556(16) -0.033878(14) 0.01905(7) Uani 1 1 d . . .
F53B F -0.0755(6) 0.6427(3) -0.0385(3) 0.0528(18) Uani 1 1 d . . .
F53C F -0.1342(7) 0.5534(4) 0.0075(3) 0.073(2) Uani 1 1 d . . .
F53A F 0.0278(7) 0.5693(4) -0.0338(3) 0.061(2) Uani 1 1 d . . .
F56A F 0.0949(7) 0.6444(4) 0.2575(3) 0.065(2) Uani 1 1 d . . .
F56C F -0.0762(8) 0.6572(6) 0.2217(3) 0.089(3) Uani 1 1 d . . .
F56B F -0.0354(9) 0.5636(5) 0.2131(3) 0.089(3) Uani 1 1 d . . .
F63C F 0.5409(6) 0.7635(3) 0.2988(3) 0.0565(19) Uani 1 1 d . . .
F63A F 0.3704(8) 0.7150(4) 0.3255(3) 0.075(2) Uani 1 1 d . . .
F63B F 0.5193(9) 0.6630(4) 0.3234(3) 0.087(3) Uani 1 1 d . . .
F66A F 0.2143(11) 0.4816(4) 0.1224(3) 0.103(4) Uani 1 1 d . . .
F66C F 0.3944(10) 0.4862(4) 0.1663(5) 0.102(3) Uani 1 1 d . . .
F66B F 0.2456(9) 0.4802(4) 0.2139(3) 0.082(3) Uani 1 1 d . . .
F73B F 0.3820(7) 0.6400(4) -0.1004(3) 0.068(2) Uani 1 1 d . . .
F73C F 0.2730(8) 0.5550(4) -0.0668(4) 0.088(3) Uani 1 1 d . . .
F73A F 0.4615(9) 0.5602(5) -0.0740(4) 0.092(3) Uani 1 1 d . . .
F76C F 0.6753(9) 0.6513(7) 0.1763(5) 0.121(4) Uani 1 1 d . . .
F76B F 0.7081(7) 0.5921(4) 0.1110(5) 0.098(3) Uani 1 1 d . . .
F76A F 0.7761(6) 0.6977(4) 0.1098(4) 0.076(3) Uani 1 1 d . . .
F131 F 0.5815(7) 1.0239(4) -0.4382(3) 0.0561(19) Uani 1 1 d . . .
F132 F 0.4897(8) 1.1018(4) -0.4267(3) 0.068(2) Uani 1 1 d . . .
F133 F 0.6825(8) 1.1227(4) -0.4106(3) 0.082(3) Uani 1 1 d . . .
F141 F 1.3471(6) 1.2884(3) 0.0838(4) 0.063(2) Uani 1 1 d . . .
F142 F 1.4004(5) 1.1982(4) 0.1102(3) 0.0506(17) Uani 1 1 d . . .
F143 F 1.4079(5) 1.2297(3) 0.0220(3) 0.0449(16) Uani 1 1 d . . .
O2 O 0.2465(6) 0.8295(3) 0.1192(3) 0.0297(14) Uani 1 1 d . . .
O151 O 0.1252(5) 0.6833(3) 0.0400(3) 0.0271(14) Uani 1 1 d . . .
O157 O 0.1510(6) 0.7003(3) 0.1597(3) 0.0295(14) Uani 1 1 d . . .
O161 O 0.4015(6) 0.7285(3) 0.1993(3) 0.0265(14) Uani 1 1 d . . .
O167 O 0.2950(5) 0.6113(3) 0.1241(3) 0.0268(14) Uani 1 1 d . . .
O171 O 0.3504(6) 0.6675(3) 0.0105(3) 0.0265(14) Uani 1 1 d . . .
O177 O 0.5226(5) 0.7029(3) 0.1059(3) 0.0280(14) Uani 1 1 d . . .
N111 N 0.3345(6) 0.8031(4) 0.0038(3) 0.0224(15) Uani 1 1 d . . .
N113 N 0.4475(6) 0.8947(3) -0.0456(3) 0.0194(14) Uani 1 1 d . . .
N121 N 0.5073(6) 0.8362(3) 0.0986(3) 0.0181(14) Uani 1 1 d . . .
N123 N 0.6143(6) 0.9261(4) 0.0457(3) 0.0218(15) Uani 1 1 d . . .
C112 C 0.4272(7) 0.8565(4) 0.0012(3) 0.0175(16) Uani 1 1 d . . .
C114 C 0.3666(8) 0.8783(5) -0.0932(3) 0.0243(19) Uani 1 1 d . . .
H11A H 0.3784 0.9033 -0.1264 0.029 Uiso 1 1 calc R . .
C115 C 0.2666(8) 0.8253(5) -0.0936(4) 0.029(2) Uani 1 1 d . . .
H11B H 0.2086 0.8151 -0.1259 0.035 Uiso 1 1 calc R . .
C116 C 0.2556(8) 0.7875(4) -0.0439(4) 0.0252(19) Uani 1 1 d . . .
H11C H 0.1909 0.7501 -0.0440 0.030 Uiso 1 1 calc R . .
C122 C 0.5193(8) 0.8734(4) 0.0514(3) 0.0200(17) Uani 1 1 d . . .
C124 C 0.7029(8) 0.9421(4) 0.0899(4) 0.0251(19) Uani 1 1 d . . .
H12A H 0.7687 0.9783 0.0870 0.030 Uiso 1 1 calc R . .
C125 C 0.6974(8) 0.9053(5) 0.1395(4) 0.028(2) Uani 1 1 d . . .
H12B H 0.7590 0.9159 0.1703 0.033 Uiso 1 1 calc R . .
C126 C 0.5979(8) 0.8521(4) 0.1422(3) 0.0231(18) Uani 1 1 d . . .
H12C H 0.5935 0.8266 0.1754 0.028 Uiso 1 1 calc R . .
C131 C 0.5853(8) 1.0052(4) -0.1119(4) 0.0227(18) Uani 1 1 d . . .
C132 C 0.5738(8) 1.0204(4) -0.1626(4) 0.0267(19) Uani 1 1 d . . .
C133 C 0.5671(9) 1.0353(4) -0.2232(4) 0.0272(19) Uani 1 1 d . . .
C134 C 0.5833(10) 1.0982(5) -0.2438(4) 0.036(2) Uani 1 1 d . . .
H13A H 0.5918 1.1337 -0.2174 0.043 Uiso 1 1 calc R . .
C135 C 0.5875(10) 1.1118(5) -0.3020(5) 0.040(3) Uani 1 1 d . . .
H13B H 0.5987 1.1555 -0.3144 0.048 Uiso 1 1 calc R . .
C136 C 0.5750(10) 1.0599(5) -0.3415(4) 0.036(2) Uani 1 1 d . . .
C137 C 0.5512(10) 0.9955(6) -0.3232(4) 0.040(2) Uani 1 1 d . . .
H13C H 0.5364 0.9602 -0.3504 0.048 Uiso 1 1 calc R . .
C138 C 0.5489(9) 0.9822(5) -0.2646(4) 0.035(2) Uani 1 1 d . . .
H13D H 0.5354 0.9383 -0.2525 0.042 Uiso 1 1 calc R . .
C139 C 0.5801(11) 1.0757(6) -0.4044(5) 0.047(3) Uani 1 1 d . . .
C141 C 0.7556(7) 1.0381(4) -0.0160(4) 0.0206(17) Uani 1 1 d . . .
C142 C 0.8543(9) 1.0756(4) -0.0021(4) 0.029(2) Uani 1 1 d . . .
C143 C 0.9756(8) 1.1146(5) 0.0157(4) 0.028(2) Uani 1 1 d . . .
C144 C 1.0591(8) 1.0847(5) 0.0493(4) 0.028(2) Uani 1 1 d . . .
H14B H 1.0350 1.0404 0.0599 0.034 Uiso 1 1 calc R . .
C145 C 1.1745(9) 1.1208(5) 0.0662(4) 0.031(2) Uani 1 1 d . . .
H14C H 1.2285 1.1009 0.0886 0.037 Uiso 1 1 calc R . .
C146 C 1.2122(8) 1.1851(5) 0.0508(4) 0.029(2) Uani 1 1 d . . .
C147 C 1.1337(9) 1.2156(5) 0.0182(5) 0.043(3) Uani 1 1 d . . .
H14D H 1.1598 1.2597 0.0076 0.051 Uiso 1 1 calc R . .
C148 C 1.0154(9) 1.1801(5) 0.0013(5) 0.038(2) Uani 1 1 d . . .
H14E H 0.9618 1.2010 -0.0203 0.046 Uiso 1 1 calc R . .
C149 C 1.3411(8) 1.2252(6) 0.0675(5) 0.038(3) Uani 1 1 d . . .
C152 C 0.0399(8) 0.6356(4) 0.0500(4) 0.0233(18) Uani 1 1 d . . .
C153 C -0.0381(9) 0.5995(5) -0.0042(5) 0.039(2) Uani 1 1 d . . .
C154 C 0.0063(8) 0.6148(5) 0.1047(4) 0.032(2) Uani 1 1 d . . .
H15B H -0.0559 0.5767 0.1072 0.038 Uiso 1 1 calc R . .
C155 C 0.0638(9) 0.6499(5) 0.1552(4) 0.033(2) Uani 1 1 d . . .
C156 C 0.0109(10) 0.6287(6) 0.2123(5) 0.041(3) Uani 1 1 d . . .
C162 C 0.4090(10) 0.6820(5) 0.2340(4) 0.037(2) Uani 1 1 d . . .
C163 C 0.4615(12) 0.7055(6) 0.2952(5) 0.047(3) Uani 1 1 d . . .
C164 C 0.3763(11) 0.6128(5) 0.2237(4) 0.041(3) Uani 1 1 d . . .
H16B H 0.3917 0.5852 0.2538 0.049 Uiso 1 1 calc R . .
C165 C 0.3212(9) 0.5835(5) 0.1700(4) 0.032(2) Uani 1 1 d . . .
C166 C 0.2889(13) 0.5064(5) 0.1669(5) 0.053(3) Uani 1 1 d . . .
C172 C 0.4178(11) 0.6294(6) -0.0001(5) 0.046(3) Uani 1 1 d . . .
C173 C 0.3839(11) 0.5949(6) -0.0609(6) 0.051(3) Uani 1 1 d . . .
C174 C 0.5181(10) 0.6197(6) 0.0351(6) 0.048(3) Uani 1 1 d . . .
H17A H 0.5562 0.5868 0.0243 0.058 Uiso 1 1 calc R . .
C175 C 0.5633(10) 0.6567(6) 0.0850(5) 0.043(3) Uani 1 1 d . . .
C176 C 0.6824(10) 0.6482(6) 0.1188(6) 0.052(3) Uani 1 1 d . . .
C301 C 0.009(2) -0.1745(12) 1.1986(10) 0.111(7) Uiso 1 1 d . . .
H30A H -0.0179 -0.2202 1.2032 0.133 Uiso 1 1 calc R . .
C302 C -0.0182(18) -0.1545(11) 1.1545(9) 0.100(6) Uiso 1 1 d . . .
H30B H -0.0683 -0.1841 1.1266 0.120 Uiso 1 1 calc R . .
C303 C 0.0197(13) -0.0886(8) 1.1411(7) 0.067(4) Uani 1 1 d . . .
H30C H -0.0024 -0.0749 1.1041 0.080 Uiso 1 1 calc R . .
C304 C 0.0884(14) -0.0435(8) 1.1806(8) 0.081(5) Uani 1 1 d . . .
H30D H 0.1133 0.0014 1.1719 0.097 Uiso 1 1 calc R . .
C305 C 0.1227(16) -0.0681(9) 1.2382(8) 0.086(5) Uiso 1 1 d . . .
H305 H 0.1697 -0.0407 1.2684 0.103 Uiso 1 1 calc R . .
C306 C 0.0748(17) -0.1404(10) 1.2431(9) 0.094(6) Uiso 1 1 d . . .
H30G H 0.0911 -0.1614 1.2776 0.112 Uiso 1 1 calc R . .
C401 C 1.5418(14) 0.2626(7) 0.4354(5) 0.065(4) Uani 1 1 d . . .
H40A H 1.5743 0.2453 0.4050 0.078 Uiso 1 1 calc R . .
C402 C 1.4946(12) 0.2218(6) 0.4790(6) 0.053(3) Uani 1 1 d . . .
H40B H 1.4949 0.1767 0.4775 0.064 Uiso 1 1 calc R . .
C403 C 1.4474(11) 0.2468(6) 0.5244(5) 0.046(3) Uani 1 1 d . . .
H40C H 1.4147 0.2191 0.5533 0.055 Uiso 1 1 calc R . .
C404 C 1.4502(9) 0.3149(5) 0.5256(5) 0.037(2) Uani 1 1 d . . .
H40D H 1.4209 0.3327 0.5568 0.044 Uiso 1 1 calc R . .
C405 C 1.4941(9) 0.3567(5) 0.4829(4) 0.035(2) Uani 1 1 d . . .
H40E H 1.4931 0.4017 0.4844 0.042 Uiso 1 1 calc R . .
C406 C 1.5395(11) 0.3304(6) 0.4380(5) 0.046(3) Uani 1 1 d . . .
H40F H 1.5695 0.3581 0.4085 0.055 Uiso 1 1 calc R . .
C63 C 0.9592 0.3450 0.1747 0.050 Uiso 1 1 d . . .

loop_
_atom_site_aniso_label
_atom_site_aniso_U_11
_atom_site_aniso_U_22
_atom_site_aniso_U_33
_atom_site_aniso_U_23
_atom_site_aniso_U_13
_atom_site_aniso_U_12
Nd1 0.0284(2) 0.0238(2) 0.0171(2) -0.00413(18) -0.00047(18) 0.01103(19)
Pt1 0.02778(17) 0.01899(16) 0.01796(15) 0.00065(12) 0.00172(12) 0.01216(13)
F391 0.064(5) 0.051(4) 0.079(5) 0.025(4) 0.023(4) 0.034(4)
F392 0.068(5) 0.030(4) 0.078(5) 0.019(3) 0.012(4) 0.003(3)
F393 0.130(7) 0.048(4) 0.036(4) 0.015(3) -0.008(4) 0.037(5)
F491 0.124(9) 0.080(7) 0.149(9) 0.020(6) 0.113(8) 0.007(6)
F492 0.044(4) 0.133(8) 0.064(5) -0.044(5) -0.007(4) 0.044(5)
F493 0.052(4) 0.117(7) 0.030(3) -0.026(4) 0.013(3) 0.020(4)
F531 0.080(6) 0.061(5) 0.098(7) 0.028(5) 0.019(5) 0.030(5)
F532 0.127(8) 0.057(5) 0.081(6) -0.005(4) 0.012(5) 0.059(5)
F533 0.105(7) 0.064(5) 0.072(5) 0.010(4) -0.034(5) 0.024(5)
F561 0.107(7) 0.075(6) 0.092(6) -0.016(5) 0.057(5) 0.038(5)
F562 0.074(5) 0.081(6) 0.068(5) -0.006(4) 0.043(4) 0.015(5)
F563 0.077(6) 0.148(9) 0.034(4) -0.025(5) 0.003(4) 0.016(6)
F661 0.063(5) 0.081(5) 0.050(4) 0.001(4) 0.015(3) 0.047(4)
F662 0.046(4) 0.056(5) 0.098(6) -0.016(5) -0.002(4) 0.004(4)
F663 0.051(5) 0.209(12) 0.046(5) -0.048(6) -0.018(4) 0.042(6)
F731 0.071(5) 0.060(5) 0.072(5) 0.013(4) 0.046(4) 0.020(4)
F732 0.078(5) 0.081(6) 0.037(4) 0.021(4) 0.016(4) 0.013(4)
F733 0.158(9) 0.032(4) 0.076(5) 0.007(4) 0.073(6) 0.002(5)
O1 0.031(3) 0.025(3) 0.022(3) -0.004(3) 0.000(3) 0.007(3)
O51 0.046(4) 0.034(4) 0.038(4) -0.005(3) -0.013(3) 0.019(3)
O57 0.041(4) 0.043(4) 0.037(4) -0.011(3) 0.008(3) 0.012(3)
O61 0.055(5) 0.035(4) 0.022(3) 0.001(3) 0.005(3) 0.002(3)
O67 0.036(4) 0.041(4) 0.028(3) -0.005(3) -0.004(3) 0.018(3)
O71 0.055(5) 0.027(4) 0.028(3) 0.001(3) 0.011(3) 0.015(3)
O77 0.034(4) 0.027(3) 0.022(3) -0.005(3) -0.004(3) 0.007(3)
N11 0.021(4) 0.019(4) 0.023(4) 0.000(3) 0.002(3) 0.009(3)
N13 0.028(4) 0.020(4) 0.017(3) 0.000(3) 0.002(3) 0.012(3)
N21 0.025(4) 0.021(4) 0.016(3) -0.003(3) 0.003(3) 0.009(3)
N23 0.025(4) 0.026(4) 0.014(3) 0.000(3) -0.003(3) 0.014(3)
C12 0.022(4) 0.026(4) 0.013(4) -0.002(3) 0.001(3) 0.004(3)
C14 0.029(5) 0.027(5) 0.023(4) -0.003(4) 0.001(4) 0.009(4)
C15 0.036(5) 0.035(5) 0.020(4) 0.000(4) 0.009(4) 0.012(4)
C16 0.043(6) 0.024(5) 0.025(5) -0.001(4) -0.003(4) 0.021(4)
C22 0.026(4) 0.028(5) 0.015(4) 0.000(3) -0.006(3) 0.009(4)
C25 0.034(5) 0.040(6) 0.021(4) 0.009(4) 0.007(4) 0.021(4)
C24 0.035(5) 0.024(5) 0.028(5) 0.011(4) -0.005(4) 0.011(4)
C26 0.027(5) 0.031(5) 0.030(5) 0.000(4) 0.007(4) 0.016(4)
C31 0.030(5) 0.020(4) 0.023(4) 0.002(3) -0.001(4) 0.010(4)
C32 0.029(5) 0.032(5) 0.014(4) -0.011(4) -0.004(3) 0.012(4)
C33 0.025(4) 0.023(4) 0.022(4) 0.007(3) 0.004(3) 0.011(4)
C34 0.056(7) 0.037(6) 0.018(4) -0.006(4) 0.001(4) 0.025(5)
C35 0.051(6) 0.017(4) 0.027(5) -0.005(4) 0.003(4) 0.009(4)
C36 0.037(5) 0.026(5) 0.026(5) 0.006(4) 0.009(4) 0.015(4)
C37 0.053(7) 0.035(6) 0.025(5) 0.007(4) 0.005(4) 0.018(5)
C38 0.045(6) 0.028(5) 0.020(4) -0.003(4) -0.002(4) 0.014(4)
C39 0.057(7) 0.032(6) 0.038(6) 0.003(5) 0.017(5) 0.019(5)
C41 0.029(5) 0.020(4) 0.023(4) -0.004(3) -0.005(3) 0.014(4)
C42 0.033(5) 0.016(4) 0.024(4) 0.000(3) 0.000(4) 0.011(4)
C43 0.024(4) 0.028(5) 0.024(4) 0.004(4) 0.002(3) 0.012(4)
C44 0.023(4) 0.023(5) 0.031(5) 0.000(4) -0.005(4) 0.012(4)
C45 0.028(5) 0.028(5) 0.020(4) -0.005(4) -0.003(3) 0.008(4)
C46 0.032(5) 0.026(5) 0.023(4) 0.007(4) 0.001(4) 0.017(4)
C47 0.031(5) 0.031(5) 0.036(5) 0.006(4) 0.005(4) 0.005(4)
C48 0.050(6) 0.024(5) 0.022(5) -0.005(4) -0.002(4) 0.010(4)
C49 0.045(7) 0.060(8) 0.045(6) -0.003(6) 0.016(5) 0.013(6)
C52 0.045(6) 0.038(6) 0.025(5) -0.010(4) -0.007(4) 0.025(5)
C53 0.071(9) 0.056(8) 0.043(7) 0.004(6) 0.001(6) 0.041(7)
C54 0.049(7) 0.047(7) 0.048(7) -0.017(6) -0.007(5) 0.022(6)
C55 0.042(6) 0.048(7) 0.046(6) -0.012(5) 0.010(5) 0.011(5)
C56 0.058(8) 0.062(9) 0.064(8) -0.017(7) 0.037(7) 0.012(7)
C62 0.064(8) 0.032(6) 0.026(5) 0.013(4) 0.001(5) 0.006(5)
C64 0.060(7) 0.036(6) 0.022(5) -0.005(4) -0.010(5) 0.015(5)
C65 0.039(5) 0.037(6) 0.029(5) -0.014(4) -0.011(4) 0.021(5)
C66 0.047(7) 0.097(11) 0.037(6) -0.026(7) -0.009(5) 0.025(7)
C72 0.045(6) 0.017(5) 0.046(6) 0.012(4) 0.006(5) 0.012(4)
C73 0.071(8) 0.028(6) 0.047(7) 0.009(5) 0.025(6) 0.012(6)
C74 0.055(7) 0.023(5) 0.035(5) -0.005(4) 0.007(5) 0.014(5)
C75 0.037(5) 0.032(5) 0.022(5) -0.003(4) -0.009(4) 0.012(4)
C76 0.086(9) 0.017(5) 0.061(8) -0.008(5) -0.046(7) 0.018(6)
Nd2 0.0183(2) 0.0180(2) 0.0174(2) 0.00457(17) 0.00396(16) 0.00458(17)
Pt2 0.01897(15) 0.01835(16) 0.01903(15) 0.00426(12) 0.00412(12) 0.00184(12)
F53B 0.063(4) 0.045(4) 0.048(4) -0.001(3) -0.022(3) 0.018(3)
F53C 0.057(5) 0.081(6) 0.058(5) 0.013(4) -0.001(4) -0.030(4)
F53A 0.080(5) 0.057(5) 0.046(4) -0.024(3) -0.010(4) 0.026(4)
F56A 0.056(4) 0.090(6) 0.032(3) 0.024(4) -0.003(3) -0.014(4)
F56C 0.081(6) 0.169(10) 0.048(4) 0.029(5) 0.038(4) 0.075(6)
F56B 0.107(7) 0.087(6) 0.045(4) 0.034(4) 0.011(4) -0.033(5)
F63C 0.062(4) 0.048(4) 0.055(4) -0.019(3) -0.029(3) 0.019(4)
F63A 0.106(7) 0.077(6) 0.037(4) -0.006(4) 0.013(4) 0.008(5)
F63B 0.137(8) 0.055(5) 0.058(5) 0.006(4) -0.056(5) 0.031(5)
F66A 0.186(11) 0.035(4) 0.054(5) 0.013(4) -0.040(6) -0.018(5)
F66C 0.121(9) 0.059(6) 0.142(9) 0.003(6) 0.015(7) 0.053(6)
F66B 0.120(8) 0.050(5) 0.054(5) 0.011(4) 0.002(5) -0.023(5)
F73B 0.080(6) 0.064(5) 0.047(4) -0.014(4) 0.014(4) -0.010(4)
F73C 0.070(6) 0.076(6) 0.100(7) -0.037(5) 0.033(5) -0.027(5)
F73A 0.097(7) 0.099(7) 0.094(7) -0.044(6) 0.026(5) 0.044(6)
F76C 0.086(7) 0.206(13) 0.096(8) 0.027(8) -0.008(6) 0.093(8)
F76B 0.043(5) 0.050(5) 0.202(11) 0.004(6) -0.012(5) 0.025(4)
F76A 0.032(4) 0.054(5) 0.137(8) 0.023(5) -0.007(4) 0.004(3)
F131 0.077(5) 0.067(5) 0.026(3) 0.000(3) 0.017(3) 0.015(4)
F132 0.100(6) 0.078(6) 0.038(4) 0.026(4) 0.009(4) 0.043(5)
F133 0.105(7) 0.090(6) 0.032(4) 0.003(4) 0.029(4) -0.025(5)
F141 0.036(4) 0.044(4) 0.102(6) -0.039(4) 0.012(4) -0.006(3)
F142 0.026(3) 0.067(5) 0.052(4) -0.005(3) -0.001(3) 0.000(3)
F143 0.020(3) 0.051(4) 0.061(4) -0.005(3) 0.011(3) 0.002(3)
O2 0.034(4) 0.025(3) 0.035(4) 0.009(3) 0.019(3) 0.010(3)
O151 0.022(3) 0.031(4) 0.024(3) 0.008(3) -0.001(2) -0.001(3)
O157 0.026(3) 0.031(4) 0.033(4) 0.006(3) 0.009(3) 0.008(3)
O161 0.033(3) 0.024(3) 0.024(3) 0.002(3) -0.001(3) 0.009(3)
O167 0.024(3) 0.024(3) 0.029(3) 0.002(3) -0.001(3) 0.002(3)
O171 0.031(3) 0.023(3) 0.027(3) 0.000(3) 0.008(3) 0.006(3)
O177 0.022(3) 0.026(3) 0.037(4) 0.003(3) 0.006(3) 0.007(3)
N111 0.023(4) 0.027(4) 0.019(3) 0.007(3) 0.006(3) 0.008(3)
N113 0.019(3) 0.021(4) 0.016(3) 0.004(3) 0.004(3) 0.000(3)
N121 0.022(3) 0.019(3) 0.015(3) 0.007(3) 0.002(3) 0.006(3)
N123 0.019(3) 0.027(4) 0.022(4) 0.003(3) 0.002(3) 0.010(3)
C112 0.018(4) 0.017(4) 0.020(4) 0.002(3) 0.008(3) 0.008(3)
C114 0.031(5) 0.029(5) 0.011(4) 0.003(3) 0.001(3) 0.004(4)
C115 0.029(5) 0.029(5) 0.024(5) 0.004(4) -0.004(4) -0.002(4)
C116 0.025(4) 0.019(4) 0.026(5) 0.003(4) -0.004(4) -0.002(4)
C122 0.025(4) 0.015(4) 0.020(4) 0.003(3) 0.004(3) 0.003(3)
C124 0.023(4) 0.023(5) 0.026(5) -0.002(4) -0.002(3) 0.003(4)
C125 0.026(5) 0.031(5) 0.025(5) 0.005(4) 0.000(4) 0.006(4)
C126 0.027(4) 0.029(5) 0.014(4) 0.004(3) 0.005(3) 0.006(4)
C131 0.023(4) 0.022(4) 0.021(4) 0.005(3) 0.004(3) 0.000(3)
C132 0.026(5) 0.021(4) 0.031(5) -0.002(4) 0.001(4) 0.001(4)
C133 0.035(5) 0.021(4) 0.026(5) 0.001(4) 0.014(4) 0.001(4)
C134 0.052(6) 0.037(6) 0.027(5) 0.013(4) 0.012(4) 0.024(5)
C135 0.052(7) 0.027(5) 0.048(6) 0.018(5) 0.014(5) 0.018(5)
C136 0.047(6) 0.040(6) 0.026(5) 0.008(4) 0.013(4) 0.019(5)
C137 0.049(6) 0.040(6) 0.026(5) 0.005(4) 0.004(4) 0.004(5)
C138 0.040(6) 0.028(5) 0.035(5) 0.002(4) 0.014(4) -0.002(4)
C139 0.053(7) 0.052(7) 0.034(6) 0.012(5) 0.008(5) 0.009(6)
C141 0.018(4) 0.017(4) 0.026(4) 0.006(3) 0.010(3) 0.000(3)
C142 0.032(5) 0.017(4) 0.038(5) 0.000(4) 0.007(4) 0.004(4)
C143 0.026(5) 0.027(5) 0.032(5) 0.004(4) 0.011(4) 0.006(4)
C144 0.019(4) 0.020(4) 0.043(6) -0.002(4) 0.003(4) 0.000(3)
C145 0.027(5) 0.033(5) 0.034(5) 0.001(4) 0.007(4) 0.007(4)
C146 0.019(4) 0.028(5) 0.040(5) -0.014(4) 0.008(4) 0.006(4)
C147 0.027(5) 0.029(6) 0.069(8) 0.012(5) 0.013(5) -0.002(4)
C148 0.034(5) 0.023(5) 0.059(7) 0.011(5) 0.005(5) 0.009(4)
C149 0.016(4) 0.047(6) 0.047(6) -0.015(5) 0.008(4) 0.001(4)
C152 0.021(4) 0.020(4) 0.030(5) 0.008(4) 0.002(3) 0.006(3)
C153 0.033(5) 0.039(6) 0.039(6) 0.012(5) 0.005(4) -0.002(5)
C154 0.024(5) 0.031(5) 0.038(5) 0.017(4) 0.011(4) 0.000(4)
C155 0.032(5) 0.042(6) 0.031(5) 0.016(4) 0.006(4) 0.016(5)
C156 0.031(5) 0.053(7) 0.036(6) 0.014(5) 0.009(4) 0.001(5)
C162 0.039(6) 0.036(6) 0.036(6) 0.000(5) -0.002(4) 0.012(5)
C163 0.071(8) 0.033(6) 0.034(6) 0.001(5) -0.017(6) 0.014(6)
C164 0.057(7) 0.032(6) 0.031(5) 0.006(4) -0.007(5) 0.008(5)
C165 0.030(5) 0.033(5) 0.032(5) 0.002(4) 0.000(4) 0.010(4)
C166 0.084(10) 0.024(6) 0.038(6) 0.013(5) -0.016(6) 0.000(6)
C172 0.049(7) 0.040(6) 0.050(7) -0.002(5) 0.024(6) 0.007(5)
C173 0.049(7) 0.040(7) 0.061(8) -0.024(6) 0.024(6) 0.001(6)
C174 0.040(6) 0.036(6) 0.071(8) -0.013(6) 0.019(6) 0.007(5)
C175 0.036(6) 0.036(6) 0.062(7) 0.009(5) 0.015(5) 0.016(5)
C176 0.026(6) 0.046(7) 0.086(10) 0.001(7) 0.005(6) 0.014(5)
C303 0.059(9) 0.074(10) 0.082(10) 0.005(9) 0.035(8) 0.030(8)
C304 0.065(10) 0.048(8) 0.142(16) 0.009(10) 0.055(10) 0.018(7)
C401 0.101(12) 0.074(10) 0.032(6) -0.003(6) 0.004(7) 0.045(9)
C402 0.062(8) 0.040(7) 0.060(8) 0.001(6) 0.011(6) 0.015(6)
C403 0.059(7) 0.034(6) 0.051(7) 0.012(5) 0.014(6) 0.019(5)
C404 0.032(5) 0.040(6) 0.041(6) -0.010(5) 0.004(4) 0.013(5)
C405 0.045(6) 0.036(6) 0.025(5) -0.002(4) -0.007(4) 0.016(5)
C406 0.047(7) 0.062(8) 0.032(6) 0.009(5) 0.002(5) 0.021(6)

loop_
_atom_type_symbol
_atom_type_description
_atom_type_scat_dispersion_real
_atom_type_scat_dispersion_imag
_atom_type_scat_source
C C 0.0033 0.0016 'International Tables Vol C Tables 4.2.6.8 and 6.1.1.4'
H H 0.0000 0.0000 'International Tables Vol C Tables 4.2.6.8 and 6.1.1.4'
N N 0.0061 0.0033 'International Tables Vol C Tables 4.2.6.8 and 6.1.1.4'
O O 0.0106 0.0060 'International Tables Vol C Tables 4.2.6.8 and 6.1.1.4'
F F 0.0171 0.0103 'International Tables Vol C Tables 4.2.6.8 and 6.1.1.4'
Nd Nd -0.1943 3.0179 'International Tables Vol C Tables 4.2.6.8 and 6.1.1.4'
Pt Pt -1.7033 8.3905 'International Tables Vol C Tables 4.2.6.8 and 6.1.1.4'

loop_
_geom_angle_atom_site_label_1
_geom_angle_atom_site_label_2
_geom_angle_atom_site_label_3
_geom_angle
_geom_angle_site_symmetry_1
_geom_angle_site_symmetry_3
_geom_angle_publ_flag
O71 Nd1 O61 135.8(2) . . ?
O71 Nd1 O77 71.4(2) . . ?
O61 Nd1 O77 76.3(2) . . ?
O71 Nd1 O57 126.6(2) . . ?
O61 Nd1 O57 68.4(3) . . ?
O77 Nd1 O57 73.2(2) . . ?
O71 Nd1 O67 73.9(2) . . ?
O61 Nd1 O67 68.9(2) . . ?
O77 Nd1 O67 74.6(2) . . ?
O57 Nd1 O67 131.2(2) . . ?
O71 Nd1 O51 68.0(3) . . ?
O61 Nd1 O51 134.6(3) . . ?
O77 Nd1 O51 80.5(2) . . ?
O57 Nd1 O51 67.7(3) . . ?
O67 Nd1 O51 139.5(2) . . ?
O71 Nd1 O1 115.1(2) . . ?
O61 Nd1 O1 108.9(2) . . ?
O77 Nd1 O1 143.0(2) . . ?
O57 Nd1 O1 75.0(2) . . ?
O67 Nd1 O1 142.2(2) . . ?
O51 Nd1 O1 70.1(2) . . ?
O71 Nd1 N21 125.9(2) . . ?
O61 Nd1 N21 66.7(2) . . ?
O77 Nd1 N21 139.0(2) . . ?
O57 Nd1 N21 107.0(2) . . ?
O67 Nd1 N21 76.1(2) . . ?
O51 Nd1 N21 138.9(2) . . ?
O1 Nd1 N21 69.3(2) . . ?
O71 Nd1 N11 68.3(2) . . ?
O61 Nd1 N11 120.0(2) . . ?
O77 Nd1 N11 133.5(2) . . ?
O57 Nd1 N11 152.0(2) . . ?
O67 Nd1 N11 72.9(2) . . ?
O51 Nd1 N11 104.4(2) . . ?
O1 Nd1 N11 77.1(2) . . ?
N21 Nd1 N11 60.3(2) . . ?
C31 Pt1 C41 89.1(4) . . ?
C31 Pt1 N23 94.2(3) . . ?
C41 Pt1 N23 176.3(3) . . ?
C31 Pt1 N13 173.3(3) . . ?
C41 Pt1 N13 97.5(3) . . ?
N23 Pt1 N13 79.3(3) . . ?
C52 O51 Nd1 129.3(6) . . ?
C55 O57 Nd1 127.8(7) . . ?
C62 O61 Nd1 134.7(7) . . ?
C65 O67 Nd1 132.4(7) . . ?
C72 O71 Nd1 136.3(7) . . ?
C75 O77 Nd1 134.5(6) . . ?
C12 N11 C16 116.1(7) . . ?
C12 N11 Nd1 118.9(5) . . ?
C16 N11 Nd1 124.7(5) . . ?
C14 N13 C12 117.1(7) . . ?
C14 N13 Pt1 127.7(6) . . ?
C12 N13 Pt1 115.2(6) . . ?
C26 N21 C22 116.1(7) . . ?
C26 N21 Nd1 122.2(5) . . ?
C22 N21 Nd1 121.4(6) . . ?
C24 N23 C22 117.1(7) . . ?
C24 N23 Pt1 127.7(6) . . ?
C22 N23 Pt1 115.2(6) . . ?
N11 C12 N13 125.9(8) . . ?
N11 C12 C22 120.1(7) . . ?
N13 C12 C22 114.0(7) . . ?
N13 C14 C15 120.5(8) . . ?
N13 C14 H14A 119.8 . . ?
C15 C14 H14A 119.8 . . ?
C14 C15 C16 118.4(9) . . ?
C14 C15 H15A 120.8 . . ?
C16 C15 H15A 120.8 . . ?
N11 C16 C15 122.0(8) . . ?
N11 C16 H16A 119.0 . . ?
C15 C16 H16A 119.0 . . ?
N21 C22 N23 125.5(8) . . ?
N21 C22 C12 118.3(8) . . ?
N23 C22 C12 116.3(7) . . ?
C24 C25 C26 117.9(9) . . ?
C24 C25 H25A 121.0 . . ?
C26 C25 H25A 121.0 . . ?
N23 C24 C25 120.8(9) . . ?
N23 C24 H26A 119.6 . . ?
C25 C24 H26A 119.6 . . ?
N21 C26 C25 122.5(8) . . ?
N21 C26 H26B 118.7 . . ?
C25 C26 H26B 118.7 . . ?
C32 C31 Pt1 174.0(8) . . ?
C31 C32 C33 175.1(9) . . ?
C34 C33 C38 118.2(8) . . ?
C34 C33 C32 122.5(8) . . ?
C38 C33 C32 119.2(8) . . ?
C35 C34 C33 119.4(8) . . ?
C35 C34 H34A 120.3 . . ?
C33 C34 H34A 120.3 . . ?
C36 C35 C34 121.8(8) . . ?
C36 C35 H35A 119.1 . . ?
C34 C35 H35A 119.1 . . ?
C35 C36 C37 118.0(9) . . ?
C35 C36 C39 120.1(9) . . ?
C37 C36 C39 121.9(9) . . ?
C38 C37 C36 121.4(9) . . ?
C38 C37 H37A 119.3 . . ?
C36 C37 H37A 119.3 . . ?
C37 C38 C33 121.1(9) . . ?
C37 C38 H38A 119.5 . . ?
C33 C38 H38A 119.5 . . ?
F393 C39 F392 106.7(9) . . ?
F393 C39 F391 105.0(10) . . ?
F392 C39 F391 106.0(9) . . ?
F393 C39 C36 113.7(8) . . ?
F392 C39 C36 111.8(9) . . ?
F391 C39 C36 113.0(9) . . ?
C42 C41 Pt1 178.7(8) . . ?
C41 C42 C43 174.9(10) . . ?
C48 C43 C44 118.2(8) . . ?
C48 C43 C42 119.9(8) . . ?
C44 C43 C42 122.0(8) . . ?
C45 C44 C43 121.8(9) . . ?
C45 C44 H44A 119.1 . . ?
C43 C44 H44A 119.1 . . ?
C44 C45 C46 119.9(8) . . ?
C44 C45 H45A 120.0 . . ?
C46 C45 H45A 120.0 . . ?
C47 C46 C45 119.3(8) . . ?
C47 C46 C49 119.3(9) . . ?
C45 C46 C49 121.3(9) . . ?
C48 C47 C46 120.3(9) . . ?
C48 C47 H47A 119.9 . . ?
C46 C47 H47A 119.9 . . ?
C47 C48 C43 120.6(9) . . ?
C47 C48 H48A 119.7 . . ?
C43 C48 H48A 119.7 . . ?
F493 C49 F491 107.1(11) . . ?
F493 C49 F492 107.1(10) . . ?
F491 C49 F492 104.9(11) . . ?
F493 C49 C46 113.9(10) . . ?
F491 C49 C46 111.3(10) . . ?
F492 C49 C46 112.0(9) . . ?
O51 C52 C54 126.6(10) . . ?
O51 C52 C53 115.5(9) . . ?
C54 C52 C53 117.9(9) . . ?
F531 C53 F532 107.9(12) . . ?
F531 C53 F533 106.0(11) . . ?
F532 C53 F533 109.3(10) . . ?
F531 C53 C52 110.4(10) . . ?
F532 C53 C52 113.4(10) . . ?
F533 C53 C52 109.6(11) . . ?
C52 C54 C55 120.3(10) . . ?
C52 C54 H54A 119.8 . . ?
C55 C54 H54A 119.8 . . ?
O57 C55 C54 126.2(11) . . ?
O57 C55 C56 115.0(12) . . ?
C54 C55 C56 118.8(11) . . ?
F561 C56 F562 108.2(10) . . ?
F561 C56 F563 107.0(11) . . ?
F562 C56 F563 104.6(13) . . ?
F561 C56 C55 113.6(13) . . ?
F562 C56 C55 112.7(10) . . ?
F563 C56 C55 110.3(10) . . ?
O61 C62 C64 128.4(10) . . ?
O61 C62 C63 117.4(9) . . ?
C64 C62 C63 113.5(8) . . ?
C62 C64 C65 119.8(9) . . ?
C62 C64 H64A 120.1 . . ?
C65 C64 H64A 120.1 . . ?
O67 C65 C64 127.3(10) . . ?
O67 C65 C66 115.0(10) . . ?
C64 C65 C66 117.8(9) . . ?
F663 C66 F662 109.6(13) . . ?
F663 C66 F661 107.1(11) . . ?
F662 C66 F661 105.9(11) . . ?
F663 C66 C65 112.1(11) . . ?
F662 C66 C65 111.8(11) . . ?
F661 C66 C65 110.2(11) . . ?
O71 C72 C74 126.3(10) . . ?
O71 C72 C73 113.7(9) . . ?
C74 C72 C73 120.0(9) . . ?
F732 C73 F733 108.5(11) . . ?
F732 C73 F731 109.0(10) . . ?
F733 C73 F731 107.2(11) . . ?
F732 C73 C72 110.3(10) . . ?
F733 C73 C72 112.7(9) . . ?
F731 C73 C72 109.0(9) . . ?
C75 C74 C72 122.9(10) . . ?
C75 C74 H74A 118.5 . . ?
C72 C74 H74A 118.5 . . ?
O77 C75 C74 128.1(9) . . ?
O77 C75 C76 111.7(9) . . ?
C74 C75 C76 120.1(10) . . ?
F762 C76 F763 115.8(16) . . ?
F762 C76 F761 104.6(11) . . ?
F763 C76 F761 97.0(9) . . ?
F762 C76 C75 114.4(11) . . ?
F763 C76 C75 112.5(10) . . ?
F761 C76 C75 110.7(12) . . ?
O167 Nd2 O171 75.1(2) . . ?
O167 Nd2 O177 73.4(2) . . ?
O171 Nd2 O177 69.3(2) . . ?
O167 Nd2 O161 73.9(2) . . ?
O171 Nd2 O161 134.1(2) . . ?
O177 Nd2 O161 69.9(2) . . ?
O167 Nd2 O151 83.0(2) . . ?
O171 Nd2 O151 70.3(2) . . ?
O177 Nd2 O151 137.1(2) . . ?
O161 Nd2 O151 136.6(2) . . ?
O167 Nd2 O157 72.5(2) . . ?
O171 Nd2 O157 129.6(2) . . ?
O177 Nd2 O157 132.6(2) . . ?
O161 Nd2 O157 69.8(2) . . ?
O151 Nd2 O157 68.4(2) . . ?
O167 Nd2 O2 140.8(2) . . ?
O171 Nd2 O2 136.1(2) . . ?
O177 Nd2 O2 132.8(2) . . ?
O161 Nd2 O2 88.0(2) . . ?
O151 Nd2 O2 87.4(2) . . ?
O157 Nd2 O2 68.7(2) . . ?
O167 Nd2 N111 141.5(2) . . ?
O171 Nd2 N111 67.4(2) . . ?
O177 Nd2 N111 100.3(2) . . ?
O161 Nd2 N111 140.9(2) . . ?
O151 Nd2 N111 76.6(2) . . ?
O157 Nd2 N111 126.7(2) . . ?
O2 Nd2 N111 70.9(2) . . ?
O167 Nd2 N121 137.2(2) . . ?
O171 Nd2 N121 100.6(2) . . ?
O177 Nd2 N121 65.7(2) . . ?
O161 Nd2 N121 80.8(2) . . ?
O151 Nd2 N121 136.6(2) . . ?
O157 Nd2 N121 129.3(2) . . ?
O2 Nd2 N121 70.1(2) . . ?
N111 Nd2 N121 61.3(2) . . ?
C131 Pt2 C141 90.1(4) . . ?
C131 Pt2 N113 95.7(3) . . ?
C141 Pt2 N113 173.5(3) . . ?
C131 Pt2 N123 174.3(3) . . ?
C141 Pt2 N123 94.3(3) . . ?
N113 Pt2 N123 79.7(3) . . ?
C152 O151 Nd2 128.9(5) . . ?
C155 O157 Nd2 126.6(6) . . ?
C162 O161 Nd2 131.5(6) . . ?
C165 O167 Nd2 133.7(6) . . ?
C172 O171 Nd2 134.1(7) . . ?
C175 O177 Nd2 132.6(7) . . ?
C116 N111 C112 116.4(7) . . ?
C116 N111 Nd2 122.3(6) . . ?
C112 N111 Nd2 121.2(5) . . ?
C114 N113 C112 117.2(7) . . ?
C114 N113 Pt2 128.5(6) . . ?
C112 N113 Pt2 114.3(5) . . ?
C122 N121 C126 116.7(7) . . ?
C122 N121 Nd2 119.6(5) . . ?
C126 N121 Nd2 123.3(5) . . ?
C124 N123 C122 118.3(7) . . ?
C124 N123 Pt2 128.1(6) . . ?
C122 N123 Pt2 113.6(5) . . ?
N111 C112 N113 125.5(7) . . ?
N111 C112 C122 118.3(7) . . ?
N113 C112 C122 116.1(7) . . ?
N113 C114 C115 121.1(8) . . ?
N113 C114 H11A 119.4 . . ?
C115 C114 H11A 119.4 . . ?
C114 C115 C116 117.5(8) . . ?
C114 C115 H11B 121.3 . . ?
C116 C115 H11B 121.3 . . ?
N111 C116 C115 122.3(8) . . ?
N111 C116 H11C 118.8 . . ?
C115 C116 H11C 118.8 . . ?
N121 C122 N123 124.4(7) . . ?
N121 C122 C112 119.4(7) . . ?
N123 C122 C112 116.2(7) . . ?
N123 C124 C125 120.4(8) . . ?
N123 C124 H12A 119.8 . . ?
C125 C124 H12A 119.8 . . ?
C124 C125 C126 118.2(8) . . ?
C124 C125 H12B 120.9 . . ?
C126 C125 H12B 120.9 . . ?
N121 C126 C125 122.0(8) . . ?
N121 C126 H12C 119.0 . . ?
C125 C126 H12C 119.0 . . ?
C132 C131 Pt2 174.1(8) . . ?
C131 C132 C133 175.4(10) . . ?
C134 C133 C138 117.0(9) . . ?
C134 C133 C132 124.2(9) . . ?
C138 C133 C132 118.7(8) . . ?
C133 C134 C135 123.1(10) . . ?
C133 C134 H13A 118.4 . . ?
C135 C134 H13A 118.4 . . ?
C136 C135 C134 119.1(10) . . ?
C136 C135 H13B 120.4 . . ?
C134 C135 H13B 120.4 . . ?
C137 C136 C135 119.8(9) . . ?
C137 C136 C139 121.8(10) . . ?
C135 C136 C139 118.3(10) . . ?
C136 C137 C138 120.7(10) . . ?
C136 C137 H13C 119.7 . . ?
C138 C137 H13C 119.7 . . ?
C137 C138 C133 120.1(10) . . ?
C137 C138 H13D 120.0 . . ?
C133 C138 H13D 120.0 . . ?
F131 C139 F132 107.4(10) . . ?
F131 C139 F133 106.8(10) . . ?
F132 C139 F133 104.9(10) . . ?
F131 C139 C136 113.9(10) . . ?
F132 C139 C136 113.5(10) . . ?
F133 C139 C136 109.6(10) . . ?
C142 C141 Pt2 174.5(8) . . ?
C141 C142 C143 174.6(10) . . ?
C148 C143 C144 117.8(9) . . ?
C148 C143 C142 122.9(9) . . ?
C144 C143 C142 119.3(8) . . ?
C145 C144 C143 120.0(9) . . ?
C145 C144 H14B 120.0 . . ?
C143 C144 H14B 120.0 . . ?
C146 C145 C144 121.2(10) . . ?
C146 C145 H14C 119.4 . . ?
C144 C145 H14C 119.4 . . ?
C145 C146 C147 120.4(9) . . ?
C145 C146 C149 121.8(9) . . ?
C147 C146 C149 117.8(9) . . ?
C146 C147 C148 119.5(10) . . ?
C146 C147 H14D 120.3 . . ?
C148 C147 H14D 120.3 . . ?
C143 C148 C147 121.2(10) . . ?
C143 C148 H14E 119.4 . . ?
C147 C148 H14E 119.4 . . ?
F142 C149 F141 107.7(8) . . ?
F142 C149 F143 106.3(8) . . ?
F141 C149 F143 105.1(9) . . ?
F142 C149 C146 113.0(9) . . ?
F141 C149 C146 113.2(8) . . ?
F143 C149 C146 111.0(8) . . ?
O151 C152 C154 126.6(8) . . ?
O151 C152 C153 115.0(8) . . ?
C154 C152 C153 118.3(8) . . ?
F53B C153 F53A 107.4(9) . . ?
F53B C153 F53C 108.5(9) . . ?
F53A C153 F53C 106.8(10) . . ?
F53B C153 C152 110.2(9) . . ?
F53A C153 C152 109.9(9) . . ?
F53C C153 C152 113.9(9) . . ?
C155 C154 C152 121.4(9) . . ?
C155 C154 H15B 119.3 . . ?
C152 C154 H15B 119.3 . . ?
O157 C155 C154 127.4(9) . . ?
O157 C155 C156 114.7(9) . . ?
C154 C155 C156 117.7(9) . . ?
F56C C156 F56A 106.9(10) . . ?
F56C C156 F56B 106.6(10) . . ?
F56A C156 F56B 107.0(10) . . ?
F56C C156 C155 112.2(9) . . ?
F56A C156 C155 111.6(9) . . ?
F56B C156 C155 112.2(10) . . ?
O161 C162 C164 129.4(9) . . ?
O161 C162 C163 114.6(9) . . ?
C164 C162 C163 116.0(10) . . ?
F63C C163 F63B 105.5(10) . . ?
F63C C163 F63A 104.6(9) . . ?
F63B C163 F63A 109.4(11) . . ?
F63C C163 C162 114.3(10) . . ?
F63B C163 C162 113.6(10) . . ?
F63A C163 C162 109.0(10) . . ?
C165 C164 C162 122.6(10) . . ?
C165 C164 H16B 118.7 . . ?
C162 C164 H16B 118.7 . . ?
O167 C165 C164 128.8(10) . . ?
O167 C165 C166 115.7(8) . . ?
C164 C165 C166 115.5(9) . . ?
F66A C166 F66B 109.1(11) . . ?
F66A C166 F66C 110.2(13) . . ?
F66B C166 F66C 103.2(10) . . ?
F66A C166 C165 113.2(9) . . ?
F66B C166 C165 112.7(10) . . ?
F66C C166 C165 107.9(10) . . ?
O171 C172 C174 126.8(11) . . ?
O171 C172 C173 113.0(11) . . ?
C174 C172 C173 120.1(10) . . ?
F73B C173 F73A 107.7(11) . . ?
F73B C173 F73C 105.6(12) . . ?
F73A C173 F73C 108.4(10) . . ?
F73B C173 C172 109.6(9) . . ?
F73A C173 C172 112.8(12) . . ?
F73C C173 C172 112.4(10) . . ?
C175 C174 C172 122.3(10) . . ?
C175 C174 H17A 118.8 . . ?
C172 C174 H17A 118.8 . . ?
O177 C175 C174 126.9(11) . . ?
O177 C175 C176 113.2(10) . . ?
C174 C175 C176 119.6(10) . . ?
F76B C176 F76A 110.4(10) . . ?
F76B C176 F76C 103.2(13) . . ?
F76A C176 F76C 104.7(12) . . ?
F76B C176 C175 115.5(11) . . ?
F76A C176 C175 111.7(11) . . ?
F76C C176 C175 110.4(10) . . ?
C302 C301 C306 127(3) . . ?
C302 C301 H30A 116.4 . . ?
C306 C301 H30A 116.4 . . ?
C301 C302 C303 122(2) . . ?
C301 C302 H30B 118.8 . . ?
C303 C302 H30B 118.8 . . ?
C304 C303 C302 121.1(18) . . ?
C304 C303 H30C 119.5 . . ?
C302 C303 H30C 119.5 . . ?
C303 C304 C305 117.2(15) . . ?
C303 C304 H30D 121.4 . . ?
C305 C304 H30D 121.4 . . ?
C306 C305 C304 113.1(16) . . ?
C306 C305 H305 123.5 . . ?
C304 C305 H305 123.5 . . ?
C301 C306 C305 119(2) . . ?
C301 C306 H30G 120.5 . . ?
C305 C306 H30G 120.5 . . ?
C402 C401 C406 118.6(12) . . ?
C402 C401 H40A 120.7 . . ?
C406 C401 H40A 120.7 . . ?
C403 C402 C401 121.3(12) . . ?
C403 C402 H40B 119.3 . . ?
C401 C402 H40B 119.3 . . ?
C402 C403 C404 117.8(11) . . ?
C402 C403 H40C 121.1 . . ?
C404 C403 H40C 121.1 . . ?
C405 C404 C403 122.7(10) . . ?
C405 C404 H40D 118.6 . . ?
C403 C404 H40D 118.6 . . ?
C406 C405 C404 118.2(10) . . ?
C406 C405 H40E 120.9 . . ?
C404 C405 H40E 120.9 . . ?
C405 C406 C401 121.4(12) . . ?
C405 C406 H40F 119.3 . . ?
C401 C406 H40F 119.3 . . ?
F632 C63 F633 107.4(7) . . ?
F632 C63 F631 114.8(7) . . ?
F633 C63 F631 96.1(8) . . ?
F632 C63 C62 115.8(6) . . ?
F633 C63 C62 113.3(7) . . ?
F631 C63 C62 108.0(7) . . ?

loop_
_geom_bond_atom_site_label_1
_geom_bond_atom_site_label_2
_geom_bond_distance
_geom_bond_site_symmetry_2
_geom_bond_publ_flag
Nd1 O71 2.367(7) . ?
Nd1 O61 2.420(7) . ?
Nd1 O77 2.421(6) . ?
Nd1 O57 2.425(7) . ?
Nd1 O67 2.442(6) . ?
Nd1 O51 2.476(7) . ?
Nd1 O1 2.507(6) . ?
Nd1 N21 2.712(7) . ?
Nd1 N11 2.787(7) . ?
Pt1 C31 1.937(9) . ?
Pt1 C41 1.947(9) . ?
Pt1 N23 2.052(7) . ?
Pt1 N13 2.073(7) . ?
F391 C39 1.342(12) . ?
F392 C39 1.342(13) . ?
F393 C39 1.330(12) . ?
F491 C49 1.324(15) . ?
F492 C49 1.332(14) . ?
F493 C49 1.308(13) . ?
F531 C53 1.305(16) . ?
F532 C53 1.320(13) . ?
F533 C53 1.338(14) . ?
F561 C56 1.337(15) . ?
F562 C56 1.352(16) . ?
F563 C56 1.362(16) . ?
F631 C63 1.346(12) . ?
F632 C63 1.260(9) . ?
F633 C63 1.310(13) . ?
F661 C66 1.346(14) . ?
F662 C66 1.339(18) . ?
F663 C66 1.331(13) . ?
F731 C73 1.326(14) . ?
F732 C73 1.302(14) . ?
F733 C73 1.311(13) . ?
F761 C76 1.373(15) . ?
F762 C76 1.206(15) . ?
F763 C76 1.264(16) . ?
O51 C52 1.249(11) . ?
O57 C55 1.267(13) . ?
O61 C62 1.236(12) . ?
O67 C65 1.246(11) . ?
O71 C72 1.258(12) . ?
O77 C75 1.226(12) . ?
N11 C12 1.306(11) . ?
N11 C16 1.345(12) . ?
N13 C14 1.339(12) . ?
N13 C12 1.369(10) . ?
N21 C26 1.333(12) . ?
N21 C22 1.335(11) . ?
N23 C24 1.346(12) . ?
N23 C22 1.354(11) . ?
C12 C22 1.476(12) . ?
C14 C15 1.363(13) . ?
C14 H14A 0.9300 . ?
C15 C16 1.386(12) . ?
C15 H15A 0.9300 . ?
C16 H16A 0.9300 . ?
C25 C24 1.371(13) . ?
C25 C26 1.382(13) . ?
C25 H25A 0.9300 . ?
C24 H26A 0.9300 . ?
C26 H26B 0.9300 . ?
C31 C32 1.221(13) . ?
C32 C33 1.415(12) . ?
C33 C34 1.399(12) . ?
C33 C38 1.405(12) . ?
C34 C35 1.390(13) . ?
C34 H34A 0.9300 . ?
C35 C36 1.364(13) . ?
C35 H35A 0.9300 . ?
C36 C37 1.407(13) . ?
C36 C39 1.472(14) . ?
C37 C38 1.338(13) . ?
C37 H37A 0.9300 . ?
C38 H38A 0.9300 . ?
C41 C42 1.213(12) . ?
C42 C43 1.443(12) . ?
C43 C48 1.388(13) . ?
C43 C44 1.402(12) . ?
C44 C45 1.354(12) . ?
C44 H44A 0.9300 . ?
C45 C46 1.394(13) . ?
C45 H45A 0.9300 . ?
C46 C47 1.394(13) . ?
C46 C49 1.493(14) . ?
C47 C48 1.380(14) . ?
C47 H47A 0.9300 . ?
C48 H48A 0.9300 . ?
C52 C54 1.400(15) . ?
C52 C53 1.529(16) . ?
C54 C55 1.413(17) . ?
C54 H54A 0.9300 . ?
C55 C56 1.504(16) . ?
C62 C64 1.390(16) . ?
C62 C63 1.536(10) . ?
C64 C65 1.400(15) . ?
C64 H64A 0.9300 . ?
C65 C66 1.521(17) . ?
C72 C74 1.382(14) . ?
C72 C73 1.545(15) . ?
C74 C75 1.370(14) . ?
C74 H74A 0.9300 . ?
C75 C76 1.537(15) . ?
Nd2 O167 2.404(6) . ?
Nd2 O171 2.426(6) . ?
Nd2 O177 2.428(6) . ?
Nd2 O161 2.432(6) . ?
Nd2 O151 2.432(6) . ?
Nd2 O157 2.484(6) . ?
Nd2 O2 2.534(6) . ?
Nd2 N111 2.683(7) . ?
Nd2 N121 2.708(7) . ?
Pt2 C131 1.943(8) . ?
Pt2 C141 1.945(8) . ?
Pt2 N113 2.061(7) . ?
Pt2 N123 2.075(7) . ?
F53B C153 1.309(12) . ?
F53C C153 1.318(12) . ?
F53A C153 1.316(13) . ?
F56A C156 1.321(12) . ?
F56C C156 1.294(13) . ?
F56B C156 1.321(14) . ?
F63C C163 1.313(13) . ?
F63A C163 1.356(15) . ?
F63B C163 1.344(13) . ?
F66A C166 1.282(13) . ?
F66C C166 1.354(17) . ?
F66B C166 1.306(14) . ?
F73B C173 1.308(16) . ?
F73C C173 1.324(13) . ?
F73A C173 1.311(14) . ?
F76C C176 1.343(16) . ?
F76B C176 1.273(14) . ?
F76A C176 1.322(14) . ?
F131 C139 1.323(13) . ?
F132 C139 1.324(14) . ?
F133 C139 1.346(14) . ?
F141 C149 1.336(12) . ?
F142 C149 1.333(13) . ?
F143 C149 1.350(11) . ?
O151 C152 1.247(10) . ?
O157 C155 1.248(12) . ?
O161 C162 1.265(12) . ?
O167 C165 1.248(11) . ?
O171 C172 1.254(13) . ?
O177 C175 1.262(12) . ?
N111 C116 1.333(11) . ?
N111 C112 1.337(11) . ?
N113 C114 1.344(10) . ?
N113 C112 1.347(10) . ?
N121 C122 1.337(10) . ?
N121 C126 1.342(10) . ?
N123 C124 1.336(11) . ?
N123 C122 1.354(11) . ?
C112 C122 1.460(11) . ?
C114 C115 1.376(12) . ?
C114 H11A 0.9300 . ?
C115 C116 1.390(12) . ?
C115 H11B 0.9300 . ?
C116 H11C 0.9300 . ?
C124 C125 1.377(13) . ?
C124 H12A 0.9300 . ?
C125 C126 1.382(12) . ?
C125 H12B 0.9300 . ?
C126 H12C 0.9300 . ?
C131 C132 1.216(12) . ?
C132 C133 1.433(13) . ?
C133 C134 1.361(13) . ?
C133 C138 1.410(13) . ?
C134 C135 1.379(14) . ?
C134 H13A 0.9300 . ?
C135 C136 1.372(14) . ?
C135 H13B 0.9300 . ?
C136 C137 1.369(15) . ?
C136 C139 1.494(14) . ?
C137 C138 1.386(14) . ?
C137 H13C 0.9300 . ?
C138 H13D 0.9300 . ?
C141 C142 1.211(12) . ?
C142 C143 1.436(13) . ?
C143 C148 1.373(13) . ?
C143 C144 1.415(13) . ?
C144 C145 1.359(12) . ?
C144 H14B 0.9300 . ?
C145 C146 1.354(14) . ?
C145 H14C 0.9300 . ?
C146 C147 1.371(14) . ?
C146 C149 1.508(12) . ?
C147 C148 1.383(14) . ?
C147 H14D 0.9300 . ?
C148 H14E 0.9300 . ?
C152 C154 1.397(13) . ?
C152 C153 1.534(13) . ?
C154 C155 1.386(14) . ?
C154 H15B 0.9300 . ?
C155 C156 1.529(14) . ?
C162 C164 1.397(15) . ?
C162 C163 1.506(14) . ?
C164 C165 1.396(13) . ?
C164 H16B 0.9300 . ?
C165 C166 1.542(14) . ?
C172 C174 1.381(17) . ?
C172 C173 1.541(16) . ?
C174 C175 1.362(16) . ?
C174 H17A 0.9300 . ?
C175 C176 1.535(16) . ?
C301 C302 1.14(3) . ?
C301 C306 1.30(2) . ?
C301 H30A 0.9300 . ?
C302 C303 1.37(2) . ?
C302 H30B 0.9300 . ?
C303 C304 1.34(2) . ?
C303 H30C 0.9300 . ?
C304 C305 1.48(2) . ?
C304 H30D 0.9300 . ?
C305 C306 1.47(2) . ?
C305 H305 0.9300 . ?
C306 H30G 0.9300 . ?
C401 C402 1.384(19) . ?
C401 C406 1.404(18) . ?
C401 H40A 0.9300 . ?
C402 C403 1.373(16) . ?
C402 H40B 0.9300 . ?
C403 C404 1.396(15) . ?
C403 H40C 0.9300 . ?
C404 C405 1.369(15) . ?
C404 H40D 0.9300 . ?
C405 C406 1.366(15) . ?
C405 H40E 0.9300 . ?
C406 H40F 0.9300 . ?

loop_
_geom_torsion_atom_site_label_1
_geom_torsion_atom_site_label_2
_geom_torsion_atom_site_label_3
_geom_torsion_atom_site_label_4
_geom_torsion
_geom_torsion_site_symmetry_1
_geom_torsion_site_symmetry_2
_geom_torsion_site_symmetry_3
_geom_torsion_site_symmetry_4
_geom_torsion_publ_flag
O71 Nd1 O51 C52 107.3(9) . . . . ?
O61 Nd1 O51 C52 -26.2(10) . . . . ?
O77 Nd1 O51 C52 33.6(9) . . . . ?
O57 Nd1 O51 C52 -42.0(9) . . . . ?
O67 Nd1 O51 C52 85.9(10) . . . . ?
O1 Nd1 O51 C52 -123.5(10) . . . . ?
N21 Nd1 O51 C52 -132.7(8) . . . . ?
N11 Nd1 O51 C52 166.3(9) . . . . ?
O71 Nd1 O57 C55 10.6(10) . . . . ?
O61 Nd1 O57 C55 -121.2(9) . . . . ?
O77 Nd1 O57 C55 -39.7(9) . . . . ?
O67 Nd1 O57 C55 -90.5(9) . . . . ?
O51 Nd1 O57 C55 46.7(9) . . . . ?
O1 Nd1 O57 C55 121.0(9) . . . . ?
N21 Nd1 O57 C55 -176.7(9) . . . . ?
N11 Nd1 O57 C55 125.2(9) . . . . ?
O71 Nd1 O61 C62 10.2(12) . . . . ?
O77 Nd1 O61 C62 54.0(10) . . . . ?
O57 Nd1 O61 C62 131.1(11) . . . . ?
O67 Nd1 O61 C62 -24.5(10) . . . . ?
O51 Nd1 O61 C62 115.3(10) . . . . ?
O1 Nd1 O61 C62 -164.3(10) . . . . ?
N21 Nd1 O61 C62 -108.0(11) . . . . ?
N11 Nd1 O61 C62 -78.7(10) . . . . ?
O71 Nd1 O67 C65 -124.5(9) . . . . ?
O61 Nd1 O67 C65 31.2(9) . . . . ?
O77 Nd1 O67 C65 -49.8(9) . . . . ?
O57 Nd1 O67 C65 0.5(10) . . . . ?
O51 Nd1 O67 C65 -103.9(9) . . . . ?
O1 Nd1 O67 C65 125.1(9) . . . . ?
N21 Nd1 O67 C65 101.1(9) . . . . ?
N11 Nd1 O67 C65 163.9(10) . . . . ?
O61 Nd1 O71 C72 50.2(11) . . . . ?
O77 Nd1 O71 C72 5.0(9) . . . . ?
O57 Nd1 O71 C72 -46.0(10) . . . . ?
O67 Nd1 O71 C72 83.8(10) . . . . ?
O51 Nd1 O71 C72 -82.0(9) . . . . ?
O1 Nd1 O71 C72 -135.5(9) . . . . ?
N21 Nd1 O71 C72 142.7(9) . . . . ?
N11 Nd1 O71 C72 161.4(10) . . . . ?
O71 Nd1 O77 C75 1.8(8) . . . . ?
O61 Nd1 O77 C75 -147.6(9) . . . . ?
O57 Nd1 O77 C75 141.2(9) . . . . ?
O67 Nd1 O77 C75 -76.1(9) . . . . ?
O51 Nd1 O77 C75 71.7(9) . . . . ?
O1 Nd1 O77 C75 109.1(9) . . . . ?
N21 Nd1 O77 C75 -121.9(8) . . . . ?
N11 Nd1 O77 C75 -29.1(10) . . . . ?
O71 Nd1 N11 C12 -154.2(7) . . . . ?
O61 Nd1 N11 C12 -22.7(7) . . . . ?
O77 Nd1 N11 C12 -122.5(6) . . . . ?
O57 Nd1 N11 C12 77.6(8) . . . . ?
O67 Nd1 N11 C12 -75.1(6) . . . . ?
O51 Nd1 N11 C12 147.0(6) . . . . ?
O1 Nd1 N11 C12 81.8(6) . . . . ?
N21 Nd1 N11 C12 8.4(6) . . . . ?
O71 Nd1 N11 C16 18.9(7) . . . . ?
O61 Nd1 N11 C16 150.3(6) . . . . ?
O77 Nd1 N11 C16 50.5(8) . . . . ?
O57 Nd1 N11 C16 -109.3(8) . . . . ?
O67 Nd1 N11 C16 98.0(7) . . . . ?
O51 Nd1 N11 C16 -39.9(7) . . . . ?
O1 Nd1 N11 C16 -105.2(7) . . . . ?
N21 Nd1 N11 C16 -178.5(7) . . . . ?
C41 Pt1 N13 C14 -3.5(8) . . . . ?
N23 Pt1 N13 C14 178.3(8) . . . . ?
C41 Pt1 N13 C12 177.2(6) . . . . ?
N23 Pt1 N13 C12 -1.0(6) . . . . ?
O71 Nd1 N21 C26 -162.7(6) . . . . ?
O61 Nd1 N21 C26 -32.0(6) . . . . ?
O77 Nd1 N21 C26 -59.3(8) . . . . ?
O57 Nd1 N21 C26 24.5(7) . . . . ?
O67 Nd1 N21 C26 -104.8(7) . . . . ?
O51 Nd1 N21 C26 99.9(7) . . . . ?
O1 Nd1 N21 C26 90.6(7) . . . . ?
N11 Nd1 N21 C26 177.2(7) . . . . ?
O71 Nd1 N21 C22 11.4(7) . . . . ?
O61 Nd1 N21 C22 142.1(7) . . . . ?
O77 Nd1 N21 C22 114.8(6) . . . . ?
O57 Nd1 N21 C22 -161.4(6) . . . . ?
O67 Nd1 N21 C22 69.3(6) . . . . ?
O51 Nd1 N21 C22 -86.0(7) . . . . ?
O1 Nd1 N21 C22 -95.3(6) . . . . ?
N11 Nd1 N21 C22 -8.7(6) . . . . ?
C31 Pt1 N23 C24 3.9(8) . . . . ?
N13 Pt1 N23 C24 -177.3(7) . . . . ?
C31 Pt1 N23 C22 -178.0(6) . . . . ?
N13 Pt1 N23 C22 0.7(6) . . . . ?
C16 N11 C12 N13 -0.7(12) . . . . ?
Nd1 N11 C12 N13 172.9(6) . . . . ?
C16 N11 C12 C22 178.2(8) . . . . ?
Nd1 N11 C12 C22 -8.1(10) . . . . ?
C14 N13 C12 N11 0.7(12) . . . . ?
Pt1 N13 C12 N11 -179.9(7) . . . . ?
C14 N13 C12 C22 -178.3(7) . . . . ?
Pt1 N13 C12 C22 1.1(9) . . . . ?
C12 N13 C14 C15 -0.4(12) . . . . ?
Pt1 N13 C14 C15 -179.8(6) . . . . ?
N13 C14 C15 C16 0.3(14) . . . . ?
C12 N11 C16 C15 0.6(13) . . . . ?
Nd1 N11 C16 C15 -172.7(7) . . . . ?
C14 C15 C16 N11 -0.4(14) . . . . ?
C26 N21 C22 N23 2.6(12) . . . . ?
Nd1 N21 C22 N23 -171.9(6) . . . . ?
C26 N21 C22 C12 -176.7(7) . . . . ?
Nd1 N21 C22 C12 8.8(10) . . . . ?
C24 N23 C22 N21 -1.4(12) . . . . ?
Pt1 N23 C22 N21 -179.7(6) . . . . ?
C24 N23 C22 C12 177.9(7) . . . . ?
Pt1 N23 C22 C12 -0.4(9) . . . . ?
N11 C12 C22 N21 -0.1(12) . . . . ?
N13 C12 C22 N21 178.9(7) . . . . ?
N11 C12 C22 N23 -179.5(7) . . . . ?
N13 C12 C22 N23 -0.5(11) . . . . ?
C22 N23 C24 C25 -1.4(12) . . . . ?
Pt1 N23 C24 C25 176.6(6) . . . . ?
C26 C25 C24 N23 2.9(14) . . . . ?
C22 N21 C26 C25 -0.9(13) . . . . ?
Nd1 N21 C26 C25 173.5(7) . . . . ?
C24 C25 C26 N21 -1.7(14) . . . . ?
C38 C33 C34 C35 1.0(15) . . . . ?
C32 C33 C34 C35 -176.4(9) . . . . ?
C33 C34 C35 C36 1.6(16) . . . . ?
C34 C35 C36 C37 -2.8(16) . . . . ?
C34 C35 C36 C39 174.4(10) . . . . ?
C35 C36 C37 C38 1.4(16) . . . . ?
C39 C36 C37 C38 -175.8(10) . . . . ?
C36 C37 C38 C33 1.2(16) . . . . ?
C34 C33 C38 C37 -2.4(15) . . . . ?
C32 C33 C38 C37 175.1(10) . . . . ?
C35 C36 C39 F393 178.9(10) . . . . ?
C37 C36 C39 F393 -4.1(15) . . . . ?
C35 C36 C39 F392 58.0(13) . . . . ?
C37 C36 C39 F392 -125.0(10) . . . . ?
C35 C36 C39 F391 -61.6(14) . . . . ?
C37 C36 C39 F391 115.5(11) . . . . ?
C48 C43 C44 C45 -0.6(13) . . . . ?
C42 C43 C44 C45 178.0(8) . . . . ?
C43 C44 C45 C46 0.7(14) . . . . ?
C44 C45 C46 C47 -0.6(13) . . . . ?
C44 C45 C46 C49 -177.0(9) . . . . ?
C45 C46 C47 C48 0.4(14) . . . . ?
C49 C46 C47 C48 176.8(10) . . . . ?
C46 C47 C48 C43 -0.3(15) . . . . ?
C44 C43 C48 C47 0.4(14) . . . . ?
C42 C43 C48 C47 -178.2(9) . . . . ?
C47 C46 C49 F493 170.0(10) . . . . ?
C45 C46 C49 F493 -13.6(15) . . . . ?
C47 C46 C49 F491 48.8(14) . . . . ?
C45 C46 C49 F491 -134.9(11) . . . . ?
C47 C46 C49 F492 -68.3(13) . . . . ?
C45 C46 C49 F492 108.1(11) . . . . ?
Nd1 O51 C52 C54 29.7(16) . . . . ?
Nd1 O51 C52 C53 -151.6(8) . . . . ?
O51 C52 C53 F531 49.2(14) . . . . ?
C54 C52 C53 F531 -131.9(11) . . . . ?
O51 C52 C53 F532 170.4(11) . . . . ?
C54 C52 C53 F532 -10.7(17) . . . . ?
O51 C52 C53 F533 -67.1(14) . . . . ?
C54 C52 C53 F533 111.7(12) . . . . ?
O51 C52 C54 C55 3.8(18) . . . . ?
C53 C52 C54 C55 -175.0(11) . . . . ?
Nd1 O57 C55 C54 -40.8(16) . . . . ?
Nd1 O57 C55 C56 136.3(9) . . . . ?
C52 C54 C55 O57 1.7(19) . . . . ?
C52 C54 C55 C56 -175.4(11) . . . . ?
O57 C55 C56 F561 163.5(11) . . . . ?
C54 C55 C56 F561 -19.1(17) . . . . ?
O57 C55 C56 F562 40.1(16) . . . . ?
C54 C55 C56 F562 -142.5(12) . . . . ?
O57 C55 C56 F563 -76.4(14) . . . . ?
C54 C55 C56 F563 101.0(14) . . . . ?
Nd1 O61 C62 C64 15.4(19) . . . . ?
Nd1 O61 C62 C63 -174.4(5) . . . . ?
O61 C62 C64 C65 4.3(18) . . . . ?
C63 C62 C64 C65 -166.2(8) . . . . ?
Nd1 O67 C65 C64 -29.8(15) . . . . ?
Nd1 O67 C65 C66 152.3(8) . . . . ?
C62 C64 C65 O67 3.4(16) . . . . ?
C62 C64 C65 C66 -178.8(11) . . . . ?
O67 C65 C66 F663 -168.1(11) . . . . ?
C64 C65 C66 F663 13.8(17) . . . . ?
O67 C65 C66 F662 -44.6(13) . . . . ?
C64 C65 C66 F662 137.3(10) . . . . ?
O67 C65 C66 F661 72.8(14) . . . . ?
C64 C65 C66 F661 -105.3(11) . . . . ?
Nd1 O71 C72 C74 -7.8(17) . . . . ?
Nd1 O71 C72 C73 174.7(7) . . . . ?
O71 C72 C73 F732 -46.9(13) . . . . ?
C74 C72 C73 F732 135.4(10) . . . . ?
O71 C72 C73 F733 -168.4(11) . . . . ?
C74 C72 C73 F733 14.0(16) . . . . ?
O71 C72 C73 F731 72.7(13) . . . . ?
C74 C72 C73 F731 -104.9(11) . . . . ?
O71 C72 C74 C75 2.5(17) . . . . ?
C73 C72 C74 C75 179.8(10) . . . . ?
Nd1 O77 C75 C74 -6.2(16) . . . . ?
Nd1 O77 C75 C76 176.6(6) . . . . ?
C72 C74 C75 O77 4.4(17) . . . . ?
C72 C74 C75 C76 -178.5(10) . . . . ?
O77 C75 C76 F762 -54.5(16) . . . . ?
C74 C75 C76 F762 128.0(14) . . . . ?
O77 C75 C76 F763 80.3(13) . . . . ?
C74 C75 C76 F763 -97.2(14) . . . . ?
O77 C75 C76 F761 -172.4(9) . . . . ?
C74 C75 C76 F761 10.1(14) . . . . ?
O167 Nd2 O151 C152 30.6(7) . . . . ?
O171 Nd2 O151 C152 107.3(8) . . . . ?
O177 Nd2 O151 C152 86.9(8) . . . . ?
O161 Nd2 O151 C152 -26.9(9) . . . . ?
O157 Nd2 O151 C152 -43.2(7) . . . . ?
O2 Nd2 O151 C152 -111.3(7) . . . . ?
N111 Nd2 O151 C152 177.7(8) . . . . ?
N121 Nd2 O151 C152 -168.2(7) . . . . ?
O167 Nd2 O157 C155 -46.5(7) . . . . ?
O171 Nd2 O157 C155 5.8(8) . . . . ?
O177 Nd2 O157 C155 -92.2(8) . . . . ?
O161 Nd2 O157 C155 -125.3(8) . . . . ?
O151 Nd2 O157 C155 42.8(7) . . . . ?
O2 Nd2 O157 C155 138.7(8) . . . . ?
N111 Nd2 O157 C155 95.5(8) . . . . ?
N121 Nd2 O157 C155 176.1(7) . . . . ?
O167 Nd2 O161 C162 -0.4(8) . . . . ?
O171 Nd2 O161 C162 -49.6(10) . . . . ?
O177 Nd2 O161 C162 -78.2(9) . . . . ?
O151 Nd2 O161 C162 60.3(9) . . . . ?
O157 Nd2 O161 C162 76.4(9) . . . . ?
O2 Nd2 O161 C162 144.4(9) . . . . ?
N111 Nd2 O161 C162 -159.7(8) . . . . ?
N121 Nd2 O161 C162 -145.5(9) . . . . ?
O171 Nd2 O167 C165 144.5(9) . . . . ?
O177 Nd2 O167 C165 72.0(8) . . . . ?
O161 Nd2 O167 C165 -1.3(8) . . . . ?
O151 Nd2 O167 C165 -144.1(9) . . . . ?
O157 Nd2 O167 C165 -74.7(9) . . . . ?
O2 Nd2 O167 C165 -67.0(9) . . . . ?
N111 Nd2 O167 C165 157.8(8) . . . . ?
N121 Nd2 O167 C165 54.9(9) . . . . ?
O167 Nd2 O171 C172 -53.3(9) . . . . ?
O177 Nd2 O171 C172 24.2(9) . . . . ?
O161 Nd2 O171 C172 -4.5(10) . . . . ?
O151 Nd2 O171 C172 -141.1(10) . . . . ?
O157 Nd2 O171 C172 -104.7(9) . . . . ?
O2 Nd2 O171 C172 155.1(9) . . . . ?
N111 Nd2 O171 C172 135.6(10) . . . . ?
N121 Nd2 O171 C172 82.9(9) . . . . ?
O167 Nd2 O177 C175 50.5(9) . . . . ?
O171 Nd2 O177 C175 -29.5(9) . . . . ?
O161 Nd2 O177 C175 129.0(10) . . . . ?
O151 Nd2 O177 C175 -8.9(10) . . . . ?
O157 Nd2 O177 C175 95.9(9) . . . . ?
O2 Nd2 O177 C175 -163.9(9) . . . . ?
N111 Nd2 O177 C175 -90.3(9) . . . . ?
N121 Nd2 O177 C175 -142.2(10) . . . . ?
O167 Nd2 N111 C116 46.4(8) . . . . ?
O171 Nd2 N111 C116 60.3(7) . . . . ?
O177 Nd2 N111 C116 122.6(7) . . . . ?
O161 Nd2 N111 C116 -166.7(6) . . . . ?
O151 Nd2 N111 C116 -13.7(7) . . . . ?
O157 Nd2 N111 C116 -63.1(7) . . . . ?
O2 Nd2 N111 C116 -105.5(7) . . . . ?
N121 Nd2 N111 C116 177.3(8) . . . . ?
O167 Nd2 N111 C112 -128.3(6) . . . . ?
O171 Nd2 N111 C112 -114.4(6) . . . . ?
O177 Nd2 N111 C112 -52.1(6) . . . . ?
O161 Nd2 N111 C112 18.7(8) . . . . ?
O151 Nd2 N111 C112 171.7(6) . . . . ?
O157 Nd2 N111 C112 122.2(6) . . . . ?
O2 Nd2 N111 C112 79.8(6) . . . . ?
N121 Nd2 N111 C112 2.7(6) . . . . ?
C131 Pt2 N113 C114 -0.8(8) . . . . ?
N123 Pt2 N113 C114 -177.3(8) . . . . ?
C131 Pt2 N113 C112 178.9(6) . . . . ?
N123 Pt2 N113 C112 2.4(6) . . . . ?
O167 Nd2 N121 C122 132.8(6) . . . . ?
O171 Nd2 N121 C122 53.4(6) . . . . ?
O177 Nd2 N121 C122 114.8(6) . . . . ?
O161 Nd2 N121 C122 -173.2(6) . . . . ?
O151 Nd2 N121 C122 -19.1(7) . . . . ?
O157 Nd2 N121 C122 -119.1(6) . . . . ?
O2 Nd2 N121 C122 -82.0(6) . . . . ?
N111 Nd2 N121 C122 -3.4(6) . . . . ?
O167 Nd2 N121 C126 -39.5(8) . . . . ?
O171 Nd2 N121 C126 -119.0(6) . . . . ?
O177 Nd2 N121 C126 -57.6(6) . . . . ?
O161 Nd2 N121 C126 14.4(6) . . . . ?
O151 Nd2 N121 C126 168.6(6) . . . . ?
O157 Nd2 N121 C126 68.6(7) . . . . ?
O2 Nd2 N121 C126 105.7(7) . . . . ?
N111 Nd2 N121 C126 -175.7(7) . . . . ?
C141 Pt2 N123 C124 -0.6(8) . . . . ?
N113 Pt2 N123 C124 177.1(8) . . . . ?
C141 Pt2 N123 C122 -179.6(6) . . . . ?
N113 Pt2 N123 C122 -1.9(6) . . . . ?
C116 N111 C112 N113 -1.0(12) . . . . ?
Nd2 N111 C112 N113 173.9(6) . . . . ?
C116 N111 C112 C122 -176.9(8) . . . . ?
Nd2 N111 C112 C122 -1.9(10) . . . . ?
C114 N113 C112 N111 1.3(12) . . . . ?
Pt2 N113 C112 N111 -178.5(6) . . . . ?
C114 N113 C112 C122 177.2(8) . . . . ?
Pt2 N113 C112 C122 -2.5(9) . . . . ?
C112 N113 C114 C115 0.8(13) . . . . ?
Pt2 N113 C114 C115 -179.5(7) . . . . ?
N113 C114 C115 C116 -2.8(14) . . . . ?
C112 N111 C116 C115 -1.3(13) . . . . ?
Nd2 N111 C116 C115 -176.2(7) . . . . ?
C114 C115 C116 N111 3.2(15) . . . . ?
C126 N121 C122 N123 -1.6(12) . . . . ?
Nd2 N121 C122 N123 -174.4(6) . . . . ?
C126 N121 C122 C112 176.9(7) . . . . ?
Nd2 N121 C122 C112 4.0(10) . . . . ?
C124 N123 C122 N121 0.6(13) . . . . ?
Pt2 N123 C122 N121 179.7(6) . . . . ?
C124 N123 C122 C112 -177.9(7) . . . . ?
Pt2 N123 C122 C112 1.2(9) . . . . ?
N111 C112 C122 N121 -1.5(12) . . . . ?
N113 C112 C122 N121 -177.7(7) . . . . ?
N111 C112 C122 N123 177.1(7) . . . . ?
N113 C112 C122 N123 0.9(11) . . . . ?
C122 N123 C124 C125 0.5(13) . . . . ?
Pt2 N123 C124 C125 -178.5(6) . . . . ?
N123 C124 C125 C126 -0.4(14) . . . . ?
C122 N121 C126 C125 1.6(12) . . . . ?
Nd2 N121 C126 C125 174.1(6) . . . . ?
C124 C125 C126 N121 -0.6(14) . . . . ?
C138 C133 C134 C135 -2.8(16) . . . . ?
C132 C133 C134 C135 173.9(10) . . . . ?
C133 C134 C135 C136 0.0(17) . . . . ?
C134 C135 C136 C137 3.9(17) . . . . ?
C134 C135 C136 C139 -179.9(10) . . . . ?
C135 C136 C137 C138 -5.0(17) . . . . ?
C139 C136 C137 C138 178.9(10) . . . . ?
C136 C137 C138 C133 2.2(16) . . . . ?
C134 C133 C138 C137 1.7(15) . . . . ?
C132 C133 C138 C137 -175.2(10) . . . . ?
C137 C136 C139 F131 -11.3(16) . . . . ?
C135 C136 C139 F131 172.5(10) . . . . ?
C137 C136 C139 F132 112.1(13) . . . . ?
C135 C136 C139 F132 -64.0(14) . . . . ?
C137 C136 C139 F133 -131.0(12) . . . . ?
C135 C136 C139 F133 52.9(14) . . . . ?
C148 C143 C144 C145 -0.1(14) . . . . ?
C142 C143 C144 C145 179.6(9) . . . . ?
C143 C144 C145 C146 -0.7(14) . . . . ?
C144 C145 C146 C147 0.7(15) . . . . ?
C144 C145 C146 C149 -178.0(9) . . . . ?
C145 C146 C147 C148 0.2(16) . . . . ?
C149 C146 C147 C148 178.9(10) . . . . ?
C144 C143 C148 C147 0.9(16) . . . . ?
C142 C143 C148 C147 -178.7(10) . . . . ?
C146 C147 C148 C143 -1.0(17) . . . . ?
C145 C146 C149 F142 -16.9(13) . . . . ?
C147 C146 C149 F142 164.4(9) . . . . ?
C145 C146 C149 F141 -139.7(10) . . . . ?
C147 C146 C149 F141 41.6(13) . . . . ?
C145 C146 C149 F143 102.4(11) . . . . ?
C147 C146 C149 F143 -76.3(12) . . . . ?
Nd2 O151 C152 C154 32.8(13) . . . . ?
Nd2 O151 C152 C153 -150.7(7) . . . . ?
O151 C152 C153 F53B -51.9(12) . . . . ?
C154 C152 C153 F53B 125.0(9) . . . . ?
O151 C152 C153 F53A 66.3(11) . . . . ?
C154 C152 C153 F53A -116.9(10) . . . . ?
O151 C152 C153 F53C -174.0(9) . . . . ?
C154 C152 C153 F53C 2.8(14) . . . . ?
O151 C152 C154 C155 3.9(15) . . . . ?
C153 C152 C154 C155 -172.5(9) . . . . ?
Nd2 O157 C155 C154 -33.3(14) . . . . ?
Nd2 O157 C155 C156 151.3(7) . . . . ?
C152 C154 C155 O157 -2.7(16) . . . . ?
C152 C154 C155 C156 172.6(9) . . . . ?
O157 C155 C156 F56C 89.9(12) . . . . ?
C154 C155 C156 F56C -86.0(13) . . . . ?
O157 C155 C156 F56A -30.1(14) . . . . ?
C154 C155 C156 F56A 154.1(10) . . . . ?
O157 C155 C156 F56B -150.1(10) . . . . ?
C154 C155 C156 F56B 34.0(14) . . . . ?
Nd2 O161 C162 C164 2.6(17) . . . . ?
Nd2 O161 C162 C163 -177.7(7) . . . . ?
O161 C162 C163 F63C -30.4(15) . . . . ?
C164 C162 C163 F63C 149.4(11) . . . . ?
O161 C162 C163 F63B -151.5(11) . . . . ?
C164 C162 C163 F63B 28.3(16) . . . . ?
O161 C162 C163 F63A 86.2(12) . . . . ?
C164 C162 C163 F63A -94.0(12) . . . . ?
O161 C162 C164 C165 -3(2) . . . . ?
C163 C162 C164 C165 176.9(11) . . . . ?
Nd2 O167 C165 C164 0.9(17) . . . . ?
Nd2 O167 C165 C166 -178.8(8) . . . . ?
C162 C164 C165 O167 1.5(19) . . . . ?
C162 C164 C165 C166 -178.7(11) . . . . ?
O167 C165 C166 F66A -15.6(17) . . . . ?
C164 C165 C166 F66A 164.6(12) . . . . ?
O167 C165 C166 F66B -140.1(10) . . . . ?
C164 C165 C166 F66B 40.1(15) . . . . ?
O167 C165 C166 F66C 106.6(11) . . . . ?
C164 C165 C166 F66C -73.2(13) . . . . ?
Nd2 O171 C172 C174 -14.7(18) . . . . ?
Nd2 O171 C172 C173 169.3(7) . . . . ?
O171 C172 C173 F73B 53.8(13) . . . . ?
C174 C172 C173 F73B -122.5(12) . . . . ?
O171 C172 C173 F73A 173.8(11) . . . . ?
C174 C172 C173 F73A -2.5(17) . . . . ?
O171 C172 C173 F73C -63.3(15) . . . . ?
C174 C172 C173 F73C 120.4(13) . . . . ?
O171 C172 C174 C175 -6(2) . . . . ?
C173 C172 C174 C175 169.5(11) . . . . ?
Nd2 O177 C175 C174 26.1(17) . . . . ?
Nd2 O177 C175 C176 -159.3(7) . . . . ?
C172 C174 C175 O177 0(2) . . . . ?
C172 C174 C175 C176 -173.9(11) . . . . ?
O177 C175 C176 F76B 160.3(12) . . . . ?
C174 C175 C176 F76B -24.7(18) . . . . ?
O177 C175 C176 F76A -72.5(14) . . . . ?
C174 C175 C176 F76A 102.5(13) . . . . ?
O177 C175 C176 F76C 43.7(15) . . . . ?
C174 C175 C176 F76C -141.3(13) . . . . ?
C306 C301 C302 C303 3(4) . . . . ?
C301 C302 C303 C304 -2(3) . . . . ?
C302 C303 C304 C305 1(2) . . . . ?
C303 C304 C305 C306 0(2) . . . . ?
C302 C301 C306 C305 -1(4) . . . . ?
C304 C305 C306 C301 0(3) . . . . ?
C406 C401 C402 C403 -1(2) . . . . ?
C401 C402 C403 C404 -1(2) . . . . ?
C402 C403 C404 C405 2.1(17) . . . . ?
C403 C404 C405 C406 -1.5(16) . . . . ?
C404 C405 C406 C401 -0.2(17) . . . . ?
C402 C401 C406 C405 1(2) . . . . ?
O61 C62 C63 F632 166.6(9) . . . . ?
C64 C62 C63 F632 -21.7(11) . . . . ?
O61 C62 C63 F633 -68.7(12) . . . . ?
C64 C62 C63 F633 103.0(10) . . . . ?
O61 C62 C63 F631 36.5(12) . . . . ?
C64 C62 C63 F631 -151.9(9) . . . . ?
